data_7700329
loop_
_publ_author_name
'Kozma, Karoly'
'Wang, Maoyu'
'Molina, Pedro I.'
'Martin, Nicolas P.'
'Feng, Zhenxing'
'Nyman, May'

_publ_section_title
;
 The role of titanium-oxo clusters in the sulfate process for
 TiO<sub>2</sub> production.
;
_journal_issue 29
_journal_name_full 'Dalton transactions (Cambridge, England : 2003)'
_journal_page_first 11086
_journal_page_last 11093
_journal_paper_doi 10.1039/c9dt01337g
_journal_volume 48
_journal_year 2019
_chemical_formula_moiety '2(O89.5 S9.17 Ti18), 10(Cl), 0.67(O4 S), 26(O), 10(C16 H36 N), 2(C15 H34 N)'
_chemical_formula_sum 'C190 H428 Cl10 N12 O207.66 S19 Ti36'
_chemical_formula_weight 8892.02
_space_group_crystal_system monoclinic
_space_group_IT_number 4
_space_group_name_Hall 'P 2yb'
_space_group_name_H-M_alt 'P 1 21 1'
_symmetry_space_group_name_Hall 'P 2yb'
_symmetry_space_group_name_H-M 'P 1 21 1'
_atom_sites_solution_hydrogens geom
_atom_sites_solution_primary dual
_audit_creation_date 2019-06-14
_audit_creation_method
;
Olex2 1.2
(compiled 2018.05.29 svn.r3508 for OlexSys, GUI svn.r5506)
;
_audit_update_record
;
2019-06-14 deposited with the CCDC.    2019-06-20 downloaded from the CCDC.
;
_cell_angle_alpha 90
_cell_angle_beta 91.136(2)
_cell_angle_gamma 90
_cell_formula_units_Z 1
_cell_length_a 18.2006(7)
_cell_length_b 17.8315(7)
_cell_length_c 30.6879(14)
_cell_measurement_reflns_used 7575
_cell_measurement_temperature 173.15
_cell_measurement_theta_max 49.03
_cell_measurement_theta_min 2.43
_cell_volume 9957.6(7)
_computing_cell_refinement 'Bruker Saint'
_computing_data_collection 'Bruker Apex2'
_computing_data_reduction 'Bruker Saint'
_computing_molecular_graphics 'Olex2 (Dolomanov et al., 2009)'
_computing_publication_material 'Olex2 (Dolomanov et al., 2009)'
_computing_structure_refinement 'ShelXL (Sheldrick, 2015)'
_computing_structure_solution 'ShelXT (Sheldrick, 2015)'
_diffrn_ambient_temperature 173.15
_diffrn_detector 'Bruker APEX2 area detector'
_diffrn_detector_area_resol_mean 7.9
_diffrn_detector_type 'CCD area detector'
_diffrn_measured_fraction_theta_full 0.998
_diffrn_measured_fraction_theta_max 0.959
_diffrn_measurement_device 'three-circle diffractometer'
_diffrn_measurement_device_type 'Bruker APEX-II CCD'
_diffrn_measurement_method '\f and \w scans'
_diffrn_radiation_monochromator 'mirror optics'
_diffrn_radiation_probe x-ray
_diffrn_radiation_type CuK\a
_diffrn_radiation_wavelength 1.54178
_diffrn_reflns_av_R_equivalents 0.0749
_diffrn_reflns_av_unetI/netI 0.1049
_diffrn_reflns_Laue_measured_fraction_full 0.998
_diffrn_reflns_Laue_measured_fraction_max 0.959
_diffrn_reflns_limit_h_max 18
_diffrn_reflns_limit_h_min -17
_diffrn_reflns_limit_k_max 17
_diffrn_reflns_limit_k_min -17
_diffrn_reflns_limit_l_max 30
_diffrn_reflns_limit_l_min -30
_diffrn_reflns_number 50933
_diffrn_reflns_point_group_measured_fraction_full 0.996
_diffrn_reflns_point_group_measured_fraction_max 0.955
_diffrn_reflns_theta_full 49.904
_diffrn_reflns_theta_max 49.904
_diffrn_reflns_theta_min 2.428
_diffrn_source 'microfocus sealed X-ray tube'
_diffrn_source_type 'Incoatec I\ms'
_diffrn_standards_number 0
_exptl_absorpt_coefficient_mu 8.153
_exptl_absorpt_correction_T_max 0.4513
_exptl_absorpt_correction_T_min 0.3349
_exptl_absorpt_correction_type multi-scan
_exptl_absorpt_process_details
'SADABS-2012/1 (Bruker,2012) was used for absorption correction. wR2(int) was 0.1007 before and 0.0800 after correction. The Ratio of minimum to maximum transmission is 0.7421. The \l/2 correction factor is 0.0015.'
_exptl_crystal_colour colourless
_exptl_crystal_colour_primary colourless
_exptl_crystal_density_diffrn 1.483
_exptl_crystal_description prism
_exptl_crystal_F_000 4579
_exptl_crystal_size_max 0.08
_exptl_crystal_size_mid 0.04
_exptl_crystal_size_min 0.02
_refine_diff_density_max 1.104
_refine_diff_density_min -0.582
_refine_diff_density_rms 0.128
_refine_ls_abs_structure_details
;
 Flack x determined using 5500 quotients [(I+)-(I-)]/[(I+)+(I-)]
 (Parsons, Flack and Wagner, Acta Cryst. B69 (2013) 249-259).
;
_refine_ls_abs_structure_Flack 0.111(6)
_refine_ls_extinction_method none
_refine_ls_goodness_of_fit_ref 1.020
_refine_ls_hydrogen_treatment constr
_refine_ls_matrix_type full
_refine_ls_number_parameters 2076
_refine_ls_number_reflns 19697
_refine_ls_number_restraints 420
_refine_ls_restrained_S_all 1.012
_refine_ls_R_factor_all 0.1097
_refine_ls_R_factor_gt 0.0856
_refine_ls_shift/su_max 0.000
_refine_ls_shift/su_mean 0.000
_refine_ls_structure_factor_coef Fsqd
_refine_ls_weighting_details 'w=1/[\s^2^(Fo^2^)+(0.1199P)^2^+79.4467P] where P=(Fo^2^+2Fc^2^)/3'
_refine_ls_weighting_scheme calc
_refine_ls_wR_factor_gt 0.2186
_refine_ls_wR_factor_ref 0.2391
_reflns_Friedel_coverage 0.913
_reflns_Friedel_fraction_full 0.994
_reflns_Friedel_fraction_max 0.951
_reflns_number_gt 15506
_reflns_number_total 19697
_reflns_threshold_expression 'I > 2\s(I)'
_cod_data_source_file c9dt01337g2.cif
_cod_data_source_block cu_may336a_0m
_cod_depositor_comments 'Adding full bibliography for 7700329.cif.'
_cod_database_code 7700329
_shelx_shelxl_version_number 2018/1
_shelx_space_group_comment
;
The symmetry employed for this shelxl refinement is uniquely defined
by the following loop, which should always be used as a source of
symmetry information in preference to the above space-group names.
They are only intended as comments.
;
_shelx_estimated_absorpt_t_max 0.854
_shelx_estimated_absorpt_t_min 0.562
_olex2_refinement_description
;
1. Twinned data refinement
 Scales: 0.906(2)
 0.094(2)
2. Fixed Uiso
 At 1.2 times of:
  All C(H,H) groups
 At 1.5 times of:
  All C(H,H,H) groups
3. Restrained distances
 C14B-C15B
 1.5 with sigma of 0.02
 S4-O78
 1.5 with sigma of 0.02
 S10B-O64 \\sim S10B-O92B \\sim S10B-O94B \\sim S10B-O93B \\sim S10A-O63 \\sim
S10A-O90A \\sim S10A-
 O89A \\sim S10A-O91A \\sim S10C-O91C \\sim S10C-O95C \\sim S10C-O96C \\sim
S10C-O97C
 with sigma of 0.02
 C8D-C7D \\sim C7D-C6D \\sim C9D-C8D
 with sigma of 0.02
4. Uiso/Uaniso restraints and constraints
Uiso(Cl6) = Uiso(O78)
5. Rigid body (RIGU) restrains
 C16B
 with sigma for 1-2 distances of 0.004 and sigma for 1-3 distances of 0.004
 C2A, C3A, C4A, C5A, C6A, C7A, C8A, C9A, C10A, C11A, C12A, C13A, C14A, C15A,
 C16A, C17A, C2B, C3B, C4B, C5B, C6B, C7B, C8B, C9B, C10B, C11B, C12B, C13B,
 C14B, C15B, C16B, C2C, C3C, C4C, C5C, C6C, C7C, C8C, C9C, C10C, C11C, C12C,
 C13C, C14C, C15C, C16C, C17C, C2D, C3D, C4D, C5D, C6D, C7D, C8D, C9D, C10D,
 C11D, C12D, C13D, C14D, C15D, C16D, C17D, C2E, C3E, C4E, C5E, C6E, C7E, C8E,
 C9E, C10E, C11E, C12E, C13E, C14E, C15E, C16E, C17E, C2F, C3F, C4F, C5F, C6F,
 C7F, C8F, C9F, C10F, C11F, C12F, C13F, C14F, C15F, C16F, C050
 with sigma for 1-2 distances of 0.001 and sigma for 1-3 distances of 0.001
6. Others
 Fixed Sof: Cl5(0.5) Cl6(0.5) S4(0.5) S10A(0.33333) S10B(0.33333)
 S10C(0.33333) O14W(0.5) O77(0.5) O79(0.5) O89A(0.33333) O90A(0.333)
 O91A(0.333) O92B(0.33333) O93B(0.33333) O94B(0.33333) O95C(0.333)
 O96C(0.33333) O97C(0.33333) O6W(0.5) O78(0.5) O91C(0.333)
7.a Secondary CH2 refined with riding coordinates:
 C2A(H2AA,H2AB), C3A(H3AA,H3AB), C4A(H4AA,H4AB), C6A(H6AA,H6AB), C7A(H7AA,
 H7AB), C8A(H8AA,H8AB), C10A(H10A,H10B), C11A(H11A,H11B), C12A(H12A,H12B),
 C14A(H14A,H14B), C15A(H15A,H15B), C16A(H16A,H16B), C2B(H2BA,H2BB), C3B(H3BA,
 H3BB), C4B(H4BA,H4BB), C6B(H6BA,H6BB), C7B(H7BA,H7BB), C8B(H8BA,H8BB),
 C10B(H10K,H10L), C11B(H11K,H11L), C12B(H12K,H12L), C14B(H14K,H14L), C15B(H15K,
 H15L), C2C(H2CA,H2CB), C3C(H3CA,H3CB), C4C(H4CA,H4CB), C6C(H6CA,H6CB),
 C7C(H7CA,H7CB), C8C(H8CA,H8CB), C10C(H10C,H10D), C11C(H11C,H11D), C12C(H12C,
 H12D), C14C(H14C,H14D), C15C(H15C,H15D), C16C(H16C,H16D), C2D(H2DA,H2DB),
 C3D(H3DA,H3DB), C4D(H4DA,H4DB), C6D(H6DA,H6DB), C7D(H7DA,H7DB), C8D(H8DA,H8DB),
  C10D(H10E,H10F), C11D(H11E,H11F), C12D(H12E,H12F), C14D(H14E,H14F), C15D(H15E,
 H15F), C16D(H16E,H16F), C2E(H2EA,H2EB), C3E(H3EA,H3EB), C4E(H4EA,H4EB),
 C6E(H6EA,H6EB), C7E(H7EA,H7EB), C8E(H8EA,H8EB), C10E(H10G,H10H), C11E(H11G,
 H11H), C12E(H12G,H12H), C14E(H14G,H14H), C15E(H15G,H15H), C16E(H16G,H16H),
 C2F(H2FA,H2FB), C3F(H3FA,H3FB), C4F(H4FA,H4FB), C6F(H6FA,H6FB), C7F(H7FA,H7FB),
  C8F(H8FA,H8FB), C10F(H10I,H10J), C11F(H11I,H11J), C12F(H12I,H12J), C13F(H13M,
 H13N), C14F(H14I,H14J), C15F(H15I,H15J)
7.b Me refined with riding coordinates:
 C5A(H5AA,H5AB,H5AC), C9A(H9AA,H9AB,H9AC), C13A(H13A,H13B,H13C), C17A(H17A,
 H17B,H17C), C5B(H5BA,H5BB,H5BC), C9B(H9BA,H9BB,H9BC), C13B(H13O,H13P,H13Q),
 C16B(H16L,H16M,H16N), C5C(H5CA,H5CB,H5CC), C9C(H9CA,H9CB,H9CC), C13C(H13D,H13E,
 H13F), C17C(H17D,H17E,H17F), C5D(H5DA,H5DB,H5DC), C9D(H9DA,H9DB,H9DC),
 C13D(H13G,H13H,H13I), C17D(H17G,H17H,H17I), C5E(H5EA,H5EB,H5EC), C9E(H9EA,H9EB,
 H9EC), C13E(H13J,H13K,H13L), C17E(H17J,H17K,H17L), C5F(H5FA,H5FB,H5FC),
 C9F(H9FA,H9FB,H9FC), C16F(H16I,H16J,H16K), C050(H05A,H05B,H05C)
;
_olex2_submission_special_instructions 'No special instructions were received'

loop_
_space_group_symop_operation_xyz
'x, y, z'
'-x, y+1/2, -z'

loop_
_atom_site_label
_atom_site_type_symbol
_atom_site_fract_x
_atom_site_fract_y
_atom_site_fract_z
_atom_site_U_iso_or_equiv
_atom_site_adp_type
_atom_site_occupancy
_atom_site_site_symmetry_order
_atom_site_calc_flag
_atom_site_refinement_flags_posn
_atom_site_refinement_flags_adp
_atom_site_refinement_flags_occupancy
_atom_site_disorder_assembly
_atom_site_disorder_group
Ti1 Ti 0.1065(3) 0.2772(3) 0.30268(17) 0.0458(14) Uani 1 1 d . . . . .
Ti2 Ti 0.2905(2) 0.2309(3) 0.34302(16) 0.0386(12) Uani 1 1 d . . . . .
Ti3 Ti 0.4046(2) 0.1939(2) 0.24920(15) 0.0328(11) Uani 1 1 d . . . . .
Ti4 Ti 0.2951(2) 0.2222(3) 0.15010(15) 0.0359(12) Uani 1 1 d . . . . .
Ti5 Ti 0.1089(2) 0.2706(3) 0.18172(17) 0.0405(13) Uani 1 1 d . . . . .
Ti6 Ti 0.2391(2) 0.2383(2) 0.24542(16) 0.0329(11) Uani 1 1 d . . . . .
Ti7 Ti 0.1545(2) 0.4742(3) 0.29950(17) 0.0423(13) Uani 1 1 d . . . . .
Ti8 Ti 0.3389(3) 0.4275(3) 0.34057(15) 0.0369(12) Uani 1 1 d . . . . .
Ti9 Ti 0.4539(2) 0.3885(2) 0.24686(15) 0.0309(11) Uani 1 1 d . . . . .
Ti10 Ti 0.3429(3) 0.4194(3) 0.14731(16) 0.0376(12) Uani 1 1 d . . . . .
Ti11 Ti 0.1564(2) 0.4666(3) 0.18001(17) 0.0391(12) Uani 1 1 d . . . . .
Ti12 Ti 0.2889(2) 0.4340(2) 0.24288(16) 0.0323(11) Uani 1 1 d . . . . .
Ti13 Ti 0.2071(3) 0.6699(3) 0.29596(18) 0.0485(14) Uani 1 1 d . . . . .
Ti14 Ti 0.3938(3) 0.6214(3) 0.33745(17) 0.0426(13) Uani 1 1 d . . . . .
Ti15 Ti 0.5077(2) 0.5821(3) 0.24466(16) 0.0366(12) Uani 1 1 d . . . . .
Ti16 Ti 0.3973(3) 0.6129(3) 0.14713(16) 0.0420(13) Uani 1 1 d . . . . .
Ti17 Ti 0.2079(3) 0.6634(3) 0.17788(18) 0.0457(13) Uani 1 1 d . . . . .
Ti18 Ti 0.3403(2) 0.6297(2) 0.24076(17) 0.0390(12) Uani 1 1 d . . . . .
Cl5 Cl 0.5311(11) 0.8431(9) 0.3874(7) 0.083(6) Uani 0.5 1 d . . P A 2
Cl6 Cl -0.0927(12) 0.1362(13) 0.1825(8) 0.098(6) Uiso 0.5 1 d . . P B 1
S1 S 0.1529(4) 0.2715(5) 0.4063(2) 0.052(2) Uani 1 1 d . . . . .
S2 S 0.4645(4) 0.1896(4) 0.3509(2) 0.0446(18) Uani 1 1 d . . . . .
S3 S 0.4690(3) 0.1796(4) 0.1506(2) 0.0394(17) Uani 1 1 d . . . . .
S4 S 0.0041(13) 0.1165(13) 0.1917(8) 0.101(7) Uani 0.5 1 d D . P C 2
S5 S 0.1598(4) 0.2547(4) 0.0798(2) 0.0467(19) Uani 1 1 d . . . . .
S6 S 0.5667(4) 0.5693(4) 0.3453(2) 0.0455(19) Uani 1 1 d . . . . .
S7 S 0.5710(4) 0.5559(4) 0.1470(2) 0.0458(19) Uani 1 1 d . . . . .
S8 S 0.0611(4) 0.7018(5) 0.2336(3) 0.065(2) Uani 1 1 d . . . . .
S9 S 0.4193(4) 0.7962(5) 0.1277(3) 0.062(2) Uani 1 1 d . . . . .
S10A S 0.2378(12) 0.8457(10) 0.3323(8) 0.062(8) Uani 0.3333 1 d D . P D 2
S10B S 0.4216(13) 0.8089(10) 0.3555(8) 0.061(7) Uani 0.3333 1 d D . P E 1
S10C S 0.3119(18) 0.851(2) 0.3943(10) 0.117(13) Uani 0.3333 1 d D . P F 3
O1 O 0.0673(12) 0.1605(15) 0.3048(7) 0.078(7) Uani 1 1 d . . . . .
O2 O 0.1227(8) 0.2615(9) 0.2428(5) 0.035(4) Uiso 1 1 d . . . . .
O02G O 0.3139(8) 0.5367(9) 0.2420(5) 0.036(4) Uani 1 1 d . . . . .
O3 O -0.0084(11) 0.2866(16) 0.2959(7) 0.086(8) Uani 1 1 d . . . . .
O4 O 0.1025(11) 0.2623(11) 0.3681(6) 0.058(5) Uani 1 1 d . . . . .
O5 O 0.2040(8) 0.2453(9) 0.3074(6) 0.039(4) Uani 1 1 d . . . . .
O0AA O 0.2639(11) 0.1119(10) 0.3488(7) 0.059(6) Uani 1 1 d . . . . .
O7 O 0.2237(10) 0.2323(11) 0.3951(6) 0.053(5) Uani 1 1 d . . . . .
O8 O 0.3856(9) 0.1855(9) 0.3662(6) 0.039(4) Uani 1 1 d . . . . .
O9 O 0.3232(9) 0.2075(9) 0.2866(5) 0.037(4) Uiso 1 1 d . . . . .
O10 O 0.3904(10) 0.0750(8) 0.2499(6) 0.047(5) Uani 1 1 d . . . . .
O11 O 0.4658(9) 0.1656(10) 0.3050(6) 0.045(5) Uani 1 1 d . . . . .
O12 O 0.4692(8) 0.1623(9) 0.1965(5) 0.029(4) Uiso 1 1 d . . . . .
O13 O 0.3261(7) 0.2042(9) 0.2090(6) 0.036(4) Uani 1 1 d . . . . .
O14W O -0.022(5) 0.004(5) 0.126(3) 0.17(3) Uiso 0.5 1 d . . P G 1
O14 O 0.2602(11) 0.1035(10) 0.1495(7) 0.057(5) Uani 1 1 d . . . . .
O15 O 0.3919(10) 0.1738(10) 0.1328(6) 0.047(5) Uani 1 1 d . . . . .
O16 O 0.2320(9) 0.2196(10) 0.0951(6) 0.046(5) Uani 1 1 d . . . . .
O17 O 0.2062(10) 0.2422(9) 0.1810(6) 0.045(5) Uani 1 1 d . . . . .
O18 O 0.0748(9) 0.1531(12) 0.1806(7) 0.061(6) Uani 1 1 d . . . . .
O19 O 0.1074(8) 0.2534(9) 0.1165(6) 0.046(5) Uani 1 1 d . . . . .
O20 O -0.0036(10) 0.2801(12) 0.1832(6) 0.059(6) Uani 1 1 d . . . . .
O21 O 0.2062(10) 0.1220(10) 0.2448(6) 0.052(5) Uani 1 1 d . . . . .
O22 O 0.1132(9) 0.3764(10) 0.3050(6) 0.044(5) Uani 1 1 d . . . . .
O23 O 0.0457(10) 0.5093(11) 0.2882(7) 0.060(6) Uani 1 1 d . . . . .
O24 O 0.1322(8) 0.4772(10) 0.3675(7) 0.050(5) Uani 1 1 d . . . . .
O25 O 0.2525(8) 0.4458(8) 0.3071(6) 0.034(4) Uani 1 1 d . . . . .
O26 O 0.1758(9) 0.4682(10) 0.2402(6) 0.045(5) Uiso 1 1 d . . . . .
O27 O 0.3209(9) 0.3230(9) 0.3503(5) 0.034(4) Uani 1 1 d . . . . .
O28 O 0.2921(10) 0.4332(11) 0.4016(6) 0.053(5) Uani 1 1 d . . . . .
O29 O 0.4378(11) 0.4032(10) 0.3745(6) 0.049(5) Uani 1 1 d . . . . .
O30 O 0.3794(9) 0.4134(9) 0.2855(5) 0.039(4) Uiso 1 1 d . . . . .
O31 O 0.4441(8) 0.2852(9) 0.2493(5) 0.034(4) Uani 1 1 d . . . . .
O32 O 0.5338(8) 0.3712(11) 0.2966(6) 0.044(5) Uani 1 1 d . . . . .
O33 O 0.5370(8) 0.3643(9) 0.2014(5) 0.037(4) Uani 1 1 d . . . . .
O34 O 0.3812(8) 0.4116(8) 0.2044(5) 0.030(4) Uani 1 1 d . . . . .
O35 O 0.3267(9) 0.3135(9) 0.1416(5) 0.037(4) Uani 1 1 d . . . . .
O36 O 0.4449(9) 0.3930(10) 0.1193(6) 0.043(5) Uani 1 1 d . . . . .
O37 O 0.2947(10) 0.4188(11) 0.0841(6) 0.050(5) Uani 1 1 d . . . . .
O38 O 0.2562(9) 0.4389(10) 0.1766(5) 0.039(4) Uiso 1 1 d . . . . .
O39 O 0.1137(9) 0.3704(11) 0.1763(6) 0.051(5) Uani 1 1 d . . . . .
O40 O 0.1408(8) 0.4625(10) 0.1121(7) 0.049(5) Uani 1 1 d . . . . .
O41 O 0.0483(9) 0.5060(10) 0.1854(6) 0.048(5) Uani 1 1 d . . . . .
O42 O 0.2630(8) 0.3335(8) 0.2450(5) 0.030(4) Uani 1 1 d . . . . .
O43 O 0.1721(9) 0.5779(9) 0.3072(5) 0.038(4) Uiso 1 1 d . . . . .
O44 O 0.1080(10) 0.7099(11) 0.2740(7) 0.060(6) Uani 1 1 d . . . . .
O45 O 0.1816(12) 0.6954(14) 0.3615(7) 0.077(7) Uani 1 1 d . . . . .
O46 O 0.3090(8) 0.6541(10) 0.3058(6) 0.042(5) Uani 1 1 d . . . . .
O47 O 0.2316(9) 0.6637(9) 0.2370(7) 0.053(5) Uani 1 1 d . . . . .
O48 O 0.3635(9) 0.5274(9) 0.3507(6) 0.041(4) Uani 1 1 d . . . . .
O49 O 0.3614(11) 0.6598(12) 0.3984(7) 0.062(6) Uani 1 1 d . . . . .
O50 O 0.4967(10) 0.6076(11) 0.3599(6) 0.052(5) Uani 1 1 d . . . . .
O51 O 0.4286(9) 0.6119(9) 0.2818(6) 0.044(5) Uani 1 1 d . . . . .
O52 O 0.4994(8) 0.4836(9) 0.2468(5) 0.033(4) Uani 1 1 d . . . . .
O53 O 0.5747(9) 0.5845(10) 0.2986(5) 0.042(5) Uani 1 1 d . . . . .
O54 O 0.5766(7) 0.5789(10) 0.1934(5) 0.041(5) Uani 1 1 d . . . . .
O55 O 0.4285(9) 0.6086(9) 0.2033(6) 0.042(5) Uani 1 1 d . . . . .
O56 O 0.3632(9) 0.5190(10) 0.1354(6) 0.044(5) Uani 1 1 d . . . . .
O57 O 0.5011(9) 0.5859(13) 0.1279(6) 0.062(6) Uani 1 1 d . . . . .
O58 O 0.3665(9) 0.6438(10) 0.0831(6) 0.049(5) Uani 1 1 d . . . . .
O59 O 0.3128(9) 0.6504(10) 0.1739(6) 0.041(4) Uani 1 1 d . . . . .
O60 O 0.1750(9) 0.5713(10) 0.1700(5) 0.043(5) Uiso 1 1 d . . . . .
O61 O 0.1899(9) 0.6857(11) 0.1117(7) 0.057(5) Uani 1 1 d . . . . .
O62 O 0.1091(11) 0.7086(12) 0.1945(7) 0.066(6) Uani 1 1 d . . . . .
O63 O 0.2281(13) 0.7874(13) 0.2983(7) 0.080(7) Uani 1 1 d D . . . .
O64 O 0.4291(12) 0.7348(11) 0.3360(7) 0.070(6) Uani 1 1 d D . . . .
O65 O 0.5429(11) 0.6995(11) 0.2428(6) 0.059(5) Uani 1 1 d . . . . .
O66 O 0.4415(11) 0.7210(11) 0.1421(7) 0.062(6) Uani 1 1 d . . . . .
O67 O 0.2330(11) 0.7828(12) 0.1748(8) 0.069(6) Uani 1 1 d . . . . .
O68 O 0.3773(10) 0.7460(9) 0.2398(6) 0.053(5) Uani 1 1 d . . . . .
O69 O 0.1240(10) 0.2387(12) 0.4446(6) 0.060(6) Uani 1 1 d . . . . .
O70 O 0.1684(10) 0.3511(11) 0.4130(6) 0.058(5) Uani 1 1 d . . . . .
O71 O 0.5106(9) 0.1389(11) 0.3769(6) 0.050(5) Uani 1 1 d . . . . .
O72 O 0.4922(9) 0.2672(10) 0.3544(6) 0.048(5) Uani 1 1 d . . . . .
O73 O 0.5142(10) 0.1265(11) 0.1280(6) 0.054(5) Uani 1 1 d . . . . .
O74 O 0.4934(9) 0.2579(10) 0.1445(6) 0.044(5) Uani 1 1 d . . . . .
O75 O 0.1312(11) 0.2099(12) 0.0434(5) 0.062(6) Uani 1 1 d . . . . .
O76 O 0.1745(10) 0.3319(10) 0.0679(7) 0.052(5) Uani 1 1 d . . . . .
O77 O 0.004(4) 0.044(5) 0.163(3) 0.15(2) Uiso 0.5 1 d . . P C 2
O79 O 0.014(3) 0.089(4) 0.240(2) 0.117(19) Uiso 0.5 1 d . . P C 2
O80 O 0.5602(11) 0.4894(11) 0.3524(6) 0.059(6) Uani 1 1 d . . . . .
O81 O 0.6287(9) 0.6016(11) 0.3697(6) 0.055(5) Uani 1 1 d . . . . .
O82 O 0.5695(11) 0.4749(11) 0.1441(6) 0.056(5) Uani 1 1 d . . . . .
O83 O 0.6325(9) 0.5894(11) 0.1246(6) 0.054(5) Uani 1 1 d . . . . .
O84 O 0.0285(10) 0.6271(13) 0.2346(8) 0.074(7) Uani 1 1 d . . . . .
O85 O 0.0053(10) 0.7618(11) 0.2314(8) 0.069(7) Uani 1 1 d . . . . .
O86 O 0.3749(12) 0.8305(12) 0.1631(7) 0.071(6) Uani 1 1 d . . . . .
O87 O 0.3754(13) 0.7895(12) 0.0849(7) 0.071(7) Uani 1 1 d . . . . .
O88 O 0.4929(10) 0.8375(11) 0.1157(9) 0.081(8) Uani 1 1 d . . . . .
O89A O 0.187(3) 0.910(3) 0.323(2) 0.09(2) Uiso 0.3333 1 d D . P D 2
O90A O 0.317(2) 0.860(4) 0.326(2) 0.064(18) Uiso 0.333 1 d D . P D 2
O91A O 0.226(3) 0.835(3) 0.3797(13) 0.032(14) Uiso 0.333 1 d D . P D 2
O92B O 0.493(3) 0.849(4) 0.361(2) 0.072(19) Uiso 0.3333 1 d D . P E 1
O93B O 0.378(4) 0.847(4) 0.3203(19) 0.08(2) Uiso 0.3333 1 d D . P E 1
O94B O 0.385(3) 0.803(3) 0.3991(12) 0.042(14) Uiso 0.3333 1 d D . P E 1
O95C O 0.343(5) 0.842(5) 0.3501(18) 0.09(2) Uiso 0.333 1 d D . P F 3
O96C O 0.353(2) 0.796(2) 0.4217(13) 0.015(10) Uiso 0.3333 1 d D . P F 3
O97C O 0.327(6) 0.929(3) 0.410(3) 0.13(3) Uiso 0.3333 1 d D . P F 3
Cl1 Cl 0.2266(4) 0.5608(4) 0.0476(2) 0.0563(19) Uani 1 1 d . . . . .
Cl2 Cl -0.0657(4) 0.4127(6) 0.2364(3) 0.089(3) Uani 1 1 d . . . . .
Cl3 Cl -0.0907(8) 0.1509(12) 0.3552(6) 0.173(7) Uani 1 1 d . . . . .
Cl4 Cl 0.2222(5) 0.5812(5) 0.4317(3) 0.069(2) Uani 1 1 d . . . . .
O1W O 0.6057(9) 0.7487(12) 0.1651(7) 0.065(6) Uani 1 1 d . . . . .
O2W O 0.6181(12) 0.7570(15) 0.3207(10) 0.098(9) Uani 1 1 d . . . . .
O13W O 0.4609(18) -0.0070(18) 0.3958(10) 0.119(10) Uiso 1 1 d . . . . .
O3W O 0.2289(13) 0.8103(13) 0.0723(8) 0.077(7) Uiso 1 1 d . . . . .
O4W O 0.196(2) 0.930(2) 0.2325(14) 0.166(14) Uiso 1 1 d . . . . .
O5W O 0.130(2) 1.047(2) 0.3619(11) 0.139(12) Uiso 1 1 d . . . . .
O6W O -0.118(3) 0.206(3) 0.2715(17) 0.100(16) Uiso 0.5 1 d . . P . .
O7W O 0.0428(17) 0.1102(18) 0.4205(10) 0.116(10) Uiso 1 1 d . . . . .
O8W O 0.1203(13) 0.0747(14) 0.1046(8) 0.080(7) Uiso 1 1 d . . . . .
O9W O 0.1608(17) -0.0738(18) 0.1290(10) 0.117(10) Uiso 1 1 d . . . . .
O10W O 0.3575(13) -0.0027(13) 0.1718(8) 0.079(7) Uiso 1 1 d . . . . .
O11W O 0.4482(12) -0.0071(13) 0.1046(7) 0.072(6) Uiso 1 1 d . . . . .
O12W O 0.3632(14) 0.0037(14) 0.3265(8) 0.090(8) Uiso 1 1 d . . . . .
N1A N 0.4092(14) 0.1888(14) 0.5022(8) 0.063(7) Uani 1 1 d . . . . .
C2A C 0.455(2) 0.1364(19) 0.5321(10) 0.072(9) Uani 1 1 d . U . . .
H2AA H 0.487499 0.166810 0.551631 0.086 Uiso 1 1 calc R . . . .
H2AB H 0.422413 0.106206 0.550359 0.086 Uiso 1 1 calc R . . . .
C3A C 0.503(2) 0.0844(19) 0.5046(11) 0.071(9) Uani 1 1 d . U . . .
H3AA H 0.542565 0.112937 0.490834 0.086 Uiso 1 1 calc R . . . .
H3AB H 0.472277 0.060261 0.481450 0.086 Uiso 1 1 calc R . . . .
C4A C 0.535(2) 0.024(2) 0.5366(11) 0.072(9) Uani 1 1 d . U . . .
H4AA H 0.561719 0.049334 0.560934 0.087 Uiso 1 1 calc R . . . .
H4AB H 0.494483 -0.005460 0.549117 0.087 Uiso 1 1 calc R . . . .
C5A C 0.587(2) -0.028(2) 0.5136(12) 0.081(10) Uani 1 1 d . U . . .
H5AA H 0.606542 -0.065420 0.534334 0.121 Uiso 1 1 calc R . . . .
H5AB H 0.560575 -0.054048 0.489829 0.121 Uiso 1 1 calc R . . . .
H5AC H 0.627745 0.000693 0.501634 0.121 Uiso 1 1 calc R . . . .
C6A C 0.3609(17) 0.1438(18) 0.4715(11) 0.064(8) Uani 1 1 d . U . . .
H6AA H 0.391979 0.109252 0.454542 0.077 Uiso 1 1 calc R . . . .
H6AB H 0.336023 0.178233 0.450626 0.077 Uiso 1 1 calc R . . . .
C7A C 0.302(2) 0.097(3) 0.4956(15) 0.112(13) Uani 1 1 d . U . . .
H7AA H 0.326243 0.061991 0.516089 0.135 Uiso 1 1 calc R . . . .
H7AB H 0.270441 0.131416 0.512584 0.135 Uiso 1 1 calc R . . . .
C8A C 0.254(3) 0.053(3) 0.4624(16) 0.127(16) Uani 1 1 d . U . . .
H8AA H 0.226525 0.089856 0.444004 0.152 Uiso 1 1 calc R . . . .
H8AB H 0.287017 0.025112 0.443021 0.152 Uiso 1 1 calc R . . . .
C9A C 0.201(3) 0.000(4) 0.4811(19) 0.18(3) Uani 1 1 d . U . . .
H9AA H 0.173162 -0.025033 0.457534 0.277 Uiso 1 1 calc R . . . .
H9AB H 0.227188 -0.037639 0.498661 0.277 Uiso 1 1 calc R . . . .
H9AC H 0.166532 0.027281 0.499646 0.277 Uiso 1 1 calc R . . . .
C10A C 0.3686(19) 0.241(2) 0.5303(12) 0.082(10) Uani 1 1 d . U . . .
H10A H 0.404302 0.276474 0.544002 0.098 Uiso 1 1 calc R . . . .
H10B H 0.346028 0.212169 0.554036 0.098 Uiso 1 1 calc R . . . .
C11A C 0.3072(18) 0.2882(19) 0.5071(12) 0.073(9) Uani 1 1 d . U . . .
H11A H 0.264873 0.255722 0.499066 0.088 Uiso 1 1 calc R . . . .
H11B H 0.326065 0.311344 0.480191 0.088 Uiso 1 1 calc R . . . .
C12A C 0.283(2) 0.351(2) 0.5401(14) 0.106(14) Uani 1 1 d . U . . .
H12A H 0.324749 0.384268 0.547526 0.128 Uiso 1 1 calc R . . . .
H12B H 0.264908 0.327780 0.567305 0.128 Uiso 1 1 calc R . . . .
C13A C 0.219(3) 0.395(3) 0.5150(16) 0.127(18) Uani 1 1 d . U . . .
H13A H 0.200971 0.435275 0.533689 0.191 Uiso 1 1 calc R . . . .
H13B H 0.238234 0.416568 0.488158 0.191 Uiso 1 1 calc R . . . .
H13C H 0.178790 0.360456 0.507806 0.191 Uiso 1 1 calc R . . . .
C14A C 0.4564(16) 0.2351(17) 0.4701(10) 0.058(8) Uani 1 1 d . U . . .
H14A H 0.424111 0.270770 0.454093 0.070 Uiso 1 1 calc R . . . .
H14B H 0.477987 0.200671 0.448534 0.070 Uiso 1 1 calc R . . . .
C15A C 0.5201(19) 0.2800(19) 0.4939(13) 0.075(9) Uani 1 1 d . U . . .
H15A H 0.499877 0.312229 0.517044 0.089 Uiso 1 1 calc R . . . .
H15B H 0.556083 0.245003 0.507352 0.089 Uiso 1 1 calc R . . . .
C16A C 0.5570(19) 0.3282(18) 0.4592(12) 0.075(9) Uani 1 1 d . U . . .
H16A H 0.576488 0.295496 0.436109 0.090 Uiso 1 1 calc R . . . .
H16B H 0.520363 0.362496 0.445727 0.090 Uiso 1 1 calc R . . . .
C17A C 0.618(2) 0.372(2) 0.4791(14) 0.089(11) Uani 1 1 d . U . . .
H17A H 0.640767 0.402910 0.456621 0.134 Uiso 1 1 calc R . . . .
H17B H 0.598178 0.405247 0.501726 0.134 Uiso 1 1 calc R . . . .
H17C H 0.654206 0.338362 0.492124 0.134 Uiso 1 1 calc R . . . .
N1B N 0.0788(13) 0.7701(16) 0.5036(11) 0.077(9) Uani 1 1 d . . . . .
C2B C 0.0346(19) 0.702(3) 0.4952(18) 0.123(15) Uani 1 1 d . U . . .
H2BA H -0.017773 0.714750 0.499564 0.147 Uiso 1 1 calc R . . . .
H2BB H 0.048713 0.663777 0.516961 0.147 Uiso 1 1 calc R . . . .
C3B C 0.0419(16) 0.670(3) 0.4512(18) 0.124(13) Uani 1 1 d . U . . .
H3BA H 0.094927 0.665095 0.445066 0.149 Uiso 1 1 calc R . . . .
H3BB H 0.020658 0.705585 0.429738 0.149 Uiso 1 1 calc R . . . .
C4B C 0.005(3) 0.591(3) 0.443(2) 0.149(17) Uani 1 1 d . U . . .
H4BA H 0.016051 0.572710 0.413574 0.179 Uiso 1 1 calc R . . . .
H4BB H -0.049374 0.595724 0.445071 0.179 Uiso 1 1 calc R . . . .
C5B C 0.037(4) 0.523(4) 0.483(3) 0.21(3) Uani 1 1 d . U . . .
H5BA H 0.012751 0.474711 0.477009 0.311 Uiso 1 1 calc R . . . .
H5BB H 0.090008 0.517355 0.480544 0.311 Uiso 1 1 calc R . . . .
H5BC H 0.024649 0.540345 0.512009 0.311 Uiso 1 1 calc R . . . .
C6B C 0.160(2) 0.750(2) 0.5024(13) 0.087(10) Uani 1 1 d . U . . .
H6BA H 0.173171 0.738716 0.471926 0.104 Uiso 1 1 calc R . . . .
H6BB H 0.189266 0.794922 0.511479 0.104 Uiso 1 1 calc R . . . .
C7B C 0.1830(19) 0.687(2) 0.5300(11) 0.074(8) Uani 1 1 d . U . . .
H7BA H 0.163876 0.639749 0.517113 0.088 Uiso 1 1 calc R . . . .
H7BB H 0.161796 0.692772 0.559236 0.088 Uiso 1 1 calc R . . . .
C8B C 0.2691(19) 0.683(2) 0.5343(12) 0.082(9) Uani 1 1 d . U . . .
H8BA H 0.287832 0.729705 0.547584 0.099 Uiso 1 1 calc R . . . .
H8BB H 0.290055 0.678315 0.504878 0.099 Uiso 1 1 calc R . . . .
C9B C 0.296(2) 0.613(2) 0.5633(14) 0.100(11) Uani 1 1 d . U . . .
H9BA H 0.350077 0.612887 0.565068 0.150 Uiso 1 1 calc R . . . .
H9BB H 0.276557 0.617817 0.592676 0.150 Uiso 1 1 calc R . . . .
H9BC H 0.278780 0.566426 0.549970 0.150 Uiso 1 1 calc R . . . .
C10B C 0.0539(15) 0.7970(19) 0.5494(13) 0.070(9) Uani 1 1 d . U . . .
H10K H 0.000165 0.805498 0.548149 0.083 Uiso 1 1 calc R . . . .
H10L H 0.063569 0.756221 0.570650 0.083 Uiso 1 1 calc R . . . .
C11B C 0.0910(19) 0.868(2) 0.5663(13) 0.080(9) Uani 1 1 d . U . . .
H11K H 0.144998 0.861744 0.566591 0.096 Uiso 1 1 calc R . . . .
H11L H 0.078333 0.910826 0.546914 0.096 Uiso 1 1 calc R . . . .
C12B C 0.066(3) 0.884(2) 0.6109(15) 0.102(11) Uani 1 1 d . U . . .
H12K H 0.076552 0.840478 0.630001 0.123 Uiso 1 1 calc R . . . .
H12L H 0.012324 0.892953 0.610425 0.123 Uiso 1 1 calc R . . . .
C13B C 0.107(2) 0.954(2) 0.6287(15) 0.098(11) Uani 1 1 d . U . . .
H13O H 0.090332 0.965054 0.658256 0.147 Uiso 1 1 calc R . . . .
H13P H 0.159768 0.944953 0.629277 0.147 Uiso 1 1 calc R . . . .
H13Q H 0.095715 0.997284 0.609755 0.147 Uiso 1 1 calc R . . . .
C14B C 0.068(2) 0.827(3) 0.4678(19) 0.127(16) Uani 1 1 d D U . . .
H14K H 0.101998 0.869722 0.474059 0.152 Uiso 1 1 calc R . . . .
H14L H 0.084328 0.804063 0.440220 0.152 Uiso 1 1 calc R . . . .
C15B C -0.008(2) 0.859(3) 0.460(2) 0.16(2) Uani 1 1 d D U . . .
H15K H -0.022633 0.887651 0.486102 0.187 Uiso 1 1 calc R . . . .
H15L H -0.043120 0.817107 0.455778 0.187 Uiso 1 1 calc R . . . .
C16B C -0.008(3) 0.912(5) 0.418(3) 0.25(4) Uani 1 1 d . U . . .
H16L H -0.057527 0.932057 0.413469 0.378 Uiso 1 1 calc R . . . .
H16M H 0.026768 0.952907 0.423078 0.378 Uiso 1 1 calc R . . . .
H16N H 0.006331 0.882535 0.392827 0.378 Uiso 1 1 calc R . . . .
N1C N -0.1967(13) 0.6620(14) 0.2365(10) 0.072(8) Uani 1 1 d . . . . .
C2C C -0.1518(17) 0.6642(18) 0.2782(10) 0.060(7) Uani 1 1 d . U . . .
H2CA H -0.114391 0.704043 0.275094 0.072 Uiso 1 1 calc R . . . .
H2CB H -0.125090 0.616036 0.280702 0.072 Uiso 1 1 calc R . . . .
C3C C -0.189(2) 0.677(2) 0.3208(11) 0.083(9) Uani 1 1 d . U . . .
H3CA H -0.215450 0.725997 0.319196 0.099 Uiso 1 1 calc R . . . .
H3CB H -0.226884 0.637710 0.324598 0.099 Uiso 1 1 calc R . . . .
C4C C -0.142(3) 0.678(2) 0.3583(12) 0.098(11) Uani 1 1 d . U . . .
H4CA H -0.111026 0.723420 0.357405 0.118 Uiso 1 1 calc R . . . .
H4CB H -0.108683 0.633877 0.356733 0.118 Uiso 1 1 calc R . . . .
C5C C -0.183(4) 0.676(4) 0.4033(14) 0.16(2) Uani 1 1 d . U . . .
H5CA H -0.146118 0.676026 0.427226 0.241 Uiso 1 1 calc R . . . .
H5CB H -0.214559 0.719537 0.405606 0.241 Uiso 1 1 calc R . . . .
H5CC H -0.212212 0.629830 0.404932 0.241 Uiso 1 1 calc R . . . .
C6C C -0.2365(18) 0.736(2) 0.2289(14) 0.086(11) Uani 1 1 d . U . . .
H6CA H -0.265516 0.748003 0.254914 0.104 Uiso 1 1 calc R . . . .
H6CB H -0.271216 0.730211 0.203846 0.104 Uiso 1 1 calc R . . . .
C7C C -0.184(2) 0.800(2) 0.2199(16) 0.098(12) Uani 1 1 d . U . . .
H7CA H -0.148834 0.784596 0.197351 0.118 Uiso 1 1 calc R . . . .
H7CB H -0.155449 0.812195 0.246783 0.118 Uiso 1 1 calc R . . . .
C8C C -0.226(2) 0.871(2) 0.2040(19) 0.126(17) Uani 1 1 d . U . . .
H8CA H -0.258718 0.856055 0.179455 0.152 Uiso 1 1 calc R . . . .
H8CB H -0.257973 0.887519 0.227951 0.152 Uiso 1 1 calc R . . . .
C9C C -0.187(3) 0.935(3) 0.190(3) 0.20(3) Uani 1 1 d . U . . .
H9CA H -0.221837 0.974258 0.181485 0.305 Uiso 1 1 calc R . . . .
H9CB H -0.155702 0.953202 0.214386 0.305 Uiso 1 1 calc R . . . .
H9CC H -0.156451 0.921539 0.165584 0.305 Uiso 1 1 calc R . . . .
C10C C -0.1502(17) 0.645(2) 0.1991(11) 0.074(10) Uani 1 1 d . U . . .
H10C H -0.105501 0.675920 0.202149 0.089 Uiso 1 1 calc R . . . .
H10D H -0.134110 0.591747 0.202554 0.089 Uiso 1 1 calc R . . . .
C11C C -0.1768(19) 0.653(3) 0.1553(12) 0.089(11) Uani 1 1 d . U . . .
H11C H -0.197737 0.703559 0.151105 0.106 Uiso 1 1 calc R . . . .
H11D H -0.215998 0.615577 0.149165 0.106 Uiso 1 1 calc R . . . .
C12C C -0.112(2) 0.641(2) 0.1233(12) 0.094(11) Uani 1 1 d . U . . .
H12C H -0.074208 0.680222 0.127711 0.113 Uiso 1 1 calc R . . . .
H12D H -0.088340 0.591342 0.128813 0.113 Uiso 1 1 calc R . . . .
C13C C -0.143(3) 0.644(3) 0.0759(14) 0.130(17) Uani 1 1 d . U . . .
H13D H -0.103545 0.636400 0.055335 0.195 Uiso 1 1 calc R . . . .
H13E H -0.180280 0.604367 0.071829 0.195 Uiso 1 1 calc R . . . .
H13F H -0.166198 0.692930 0.070731 0.195 Uiso 1 1 calc R . . . .
C14C C -0.2586(16) 0.6040(16) 0.2382(14) 0.080(11) Uani 1 1 d . U . . .
H14C H -0.283084 0.600979 0.209189 0.096 Uiso 1 1 calc R . . . .
H14D H -0.295528 0.621125 0.259277 0.096 Uiso 1 1 calc R . . . .
C15C C -0.2317(17) 0.5244(17) 0.2517(14) 0.080(11) Uani 1 1 d . U . . .
H15C H -0.216028 0.524036 0.282742 0.095 Uiso 1 1 calc R . . . .
H15D H -0.189318 0.509432 0.233883 0.095 Uiso 1 1 calc R . . . .
C16C C -0.2980(17) 0.4680(16) 0.2439(14) 0.075(10) Uani 1 1 d . U . . .
H16C H -0.340148 0.483664 0.261627 0.090 Uiso 1 1 calc R . . . .
H16D H -0.313711 0.469377 0.212813 0.090 Uiso 1 1 calc R . . . .
C17C C -0.276(2) 0.3919(17) 0.2557(14) 0.080(10) Uani 1 1 d . U . . .
H17D H -0.317823 0.357806 0.250707 0.120 Uiso 1 1 calc R . . . .
H17E H -0.234971 0.376185 0.237833 0.120 Uiso 1 1 calc R . . . .
H17F H -0.261367 0.390450 0.286571 0.120 Uiso 1 1 calc R . . . .
N1D N 0.1021(15) 0.7175(18) -0.0397(10) 0.081(9) Uani 1 1 d . . . . .
C2D C 0.0483(15) 0.656(2) -0.0449(14) 0.087(12) Uani 1 1 d . U . . .
H2DA H 0.058758 0.627824 -0.071915 0.104 Uiso 1 1 calc R . . . .
H2DB H -0.001677 0.677295 -0.047932 0.104 Uiso 1 1 calc R . . . .
C3D C 0.0506(18) 0.600(2) -0.0053(16) 0.102(12) Uani 1 1 d . U . . .
H3DA H 0.095092 0.568590 -0.007112 0.122 Uiso 1 1 calc R . . . .
H3DB H 0.054192 0.629451 0.022099 0.122 Uiso 1 1 calc R . . . .
C4D C -0.011(2) 0.555(3) -0.0043(16) 0.111(14) Uani 1 1 d . U . . .
H4DA H -0.014796 0.525186 -0.031684 0.134 Uiso 1 1 calc R . . . .
H4DB H -0.055797 0.586179 -0.002563 0.134 Uiso 1 1 calc R . . . .
C5D C -0.008(3) 0.499(3) 0.0358(17) 0.129(18) Uani 1 1 d . U . . .
H5DA H -0.052305 0.467784 0.035540 0.193 Uiso 1 1 calc R . . . .
H5DB H 0.035515 0.467140 0.033823 0.193 Uiso 1 1 calc R . . . .
H5DC H -0.005456 0.528089 0.062922 0.193 Uiso 1 1 calc R . . . .
C6D C 0.097(2) 0.761(3) 0.0021(14) 0.113(14) Uani 1 1 d D U . . .
H6DA H 0.136314 0.799386 0.003068 0.136 Uiso 1 1 calc R . . . .
H6DB H 0.105663 0.726389 0.026980 0.136 Uiso 1 1 calc R . . . .
C7D C 0.0230(18) 0.799(2) 0.0071(13) 0.091(11) Uani 1 1 d D U . . .
H7DA H 0.014897 0.832318 -0.018382 0.109 Uiso 1 1 calc R . . . .
H7DB H -0.015459 0.759824 0.005741 0.109 Uiso 1 1 calc R . . . .
C8D C 0.012(4) 0.845(3) 0.0479(14) 0.140(17) Uani 1 1 d D U . . .
H8DA H 0.054520 0.878215 0.053238 0.167 Uiso 1 1 calc R . . . .
H8DB H -0.032655 0.876662 0.044331 0.167 Uiso 1 1 calc R . . . .
C9D C 0.003(6) 0.793(6) 0.086(3) 0.30(5) Uiso 1 1 d D U . . .
H9DA H -0.004557 0.821993 0.112528 0.457 Uiso 1 1 calc R . . . .
H9DB H -0.039887 0.760226 0.080609 0.457 Uiso 1 1 calc R . . . .
H9DC H 0.047040 0.761774 0.089491 0.457 Uiso 1 1 calc R . . . .
C10D C 0.095(2) 0.771(2) -0.0796(12) 0.086(10) Uani 1 1 d . U . . .
H10E H 0.108216 0.741576 -0.105796 0.103 Uiso 1 1 calc R . . . .
H10F H 0.042424 0.784442 -0.083093 0.103 Uiso 1 1 calc R . . . .
C11D C 0.138(2) 0.840(2) -0.0794(11) 0.081(9) Uani 1 1 d . U . . .
H11E H 0.189571 0.827862 -0.071681 0.097 Uiso 1 1 calc R . . . .
H11F H 0.118830 0.873816 -0.056815 0.097 Uiso 1 1 calc R . . . .
C12D C 0.135(3) 0.879(2) -0.1225(13) 0.103(13) Uani 1 1 d . U . . .
H12E H 0.083290 0.892125 -0.129248 0.123 Uiso 1 1 calc R . . . .
H12F H 0.151047 0.843059 -0.145039 0.123 Uiso 1 1 calc R . . . .
C13D C 0.183(3) 0.951(2) -0.1262(13) 0.110(14) Uani 1 1 d . U . . .
H13G H 0.176712 0.972401 -0.155596 0.165 Uiso 1 1 calc R . . . .
H13H H 0.166401 0.988373 -0.104767 0.165 Uiso 1 1 calc R . . . .
H13I H 0.234373 0.939151 -0.120608 0.165 Uiso 1 1 calc R . . . .
C14D C 0.1780(17) 0.692(2) -0.0370(14) 0.087(10) Uani 1 1 d . U . . .
H14E H 0.187221 0.673025 -0.007126 0.104 Uiso 1 1 calc R . . . .
H14F H 0.209837 0.736638 -0.040685 0.104 Uiso 1 1 calc R . . . .
C15D C 0.2047(19) 0.630(2) -0.0697(13) 0.088(10) Uani 1 1 d . U . . .
H15E H 0.179437 0.582686 -0.062854 0.106 Uiso 1 1 calc R . . . .
H15F H 0.189004 0.645158 -0.099553 0.106 Uiso 1 1 calc R . . . .
C16D C 0.2880(19) 0.616(2) -0.0696(13) 0.095(11) Uani 1 1 d . U . . .
H16E H 0.304659 0.603109 -0.039512 0.114 Uiso 1 1 calc R . . . .
H16F H 0.313562 0.662024 -0.078338 0.114 Uiso 1 1 calc R . . . .
C17D C 0.311(2) 0.551(3) -0.1005(17) 0.127(16) Uani 1 1 d . U . . .
H17G H 0.363987 0.544232 -0.099001 0.190 Uiso 1 1 calc R . . . .
H17H H 0.286466 0.504310 -0.091644 0.190 Uiso 1 1 calc R . . . .
H17I H 0.295376 0.563270 -0.130499 0.190 Uiso 1 1 calc R . . . .
N1E N 0.4131(12) 0.1694(12) -0.0039(7) 0.047(6) Uani 1 1 d . . . . .
C2E C 0.4629(14) 0.1162(15) -0.0265(9) 0.046(6) Uani 1 1 d . U . . .
H2EA H 0.496236 0.146054 -0.044749 0.055 Uiso 1 1 calc R . . . .
H2EB H 0.432245 0.085133 -0.046514 0.055 Uiso 1 1 calc R . . . .
C3E C 0.5102(18) 0.0631(17) 0.0014(10) 0.062(8) Uani 1 1 d . U . . .
H3EA H 0.551246 0.091512 0.015095 0.074 Uiso 1 1 calc R . . . .
H3EB H 0.480131 0.041878 0.024976 0.074 Uiso 1 1 calc R . . . .
C4E C 0.5401(17) 0.0012(15) -0.0251(10) 0.054(7) Uani 1 1 d . U . . .
H4EA H 0.572600 0.022202 -0.047560 0.065 Uiso 1 1 calc R . . . .
H4EB H 0.499180 -0.025310 -0.040257 0.065 Uiso 1 1 calc R . . . .
C5E C 0.5832(18) -0.0541(17) 0.0029(10) 0.063(8) Uani 1 1 d . U . . .
H5EA H 0.602248 -0.094291 -0.015526 0.094 Uiso 1 1 calc R . . . .
H5EB H 0.624248 -0.028177 0.017498 0.094 Uiso 1 1 calc R . . . .
H5EC H 0.550892 -0.075649 0.024794 0.094 Uiso 1 1 calc R . . . .
C6E C 0.4622(13) 0.2196(14) 0.0274(10) 0.044(6) Uani 1 1 d . U . . .
H6EA H 0.429889 0.257328 0.040926 0.053 Uiso 1 1 calc R . . . .
H6EB H 0.481682 0.187168 0.051128 0.053 Uiso 1 1 calc R . . . .
C7E C 0.5237(14) 0.2590(16) 0.0085(10) 0.050(7) Uani 1 1 d . U . . .
H7EA H 0.505782 0.289481 -0.016475 0.060 Uiso 1 1 calc R . . . .
H7EB H 0.559270 0.221910 -0.002630 0.060 Uiso 1 1 calc R . . . .
C8E C 0.5619(17) 0.3090(18) 0.0411(11) 0.065(8) Uani 1 1 d . U . . .
H8EA H 0.526489 0.347513 0.050689 0.078 Uiso 1 1 calc R . . . .
H8EB H 0.575830 0.278588 0.066930 0.078 Uiso 1 1 calc R . . . .
C9E C 0.6293(16) 0.3482(17) 0.0253(10) 0.059(8) Uani 1 1 d . U . . .
H9EA H 0.650111 0.379323 0.048835 0.089 Uiso 1 1 calc R . . . .
H9EB H 0.665673 0.310835 0.016605 0.089 Uiso 1 1 calc R . . . .
H9EC H 0.616202 0.379942 0.000321 0.089 Uiso 1 1 calc R . . . .
C10E C 0.3739(16) 0.2164(18) -0.0372(10) 0.059(7) Uani 1 1 d . U . . .
H10G H 0.353333 0.182819 -0.060018 0.071 Uiso 1 1 calc R . . . .
H10H H 0.410316 0.249375 -0.051123 0.071 Uiso 1 1 calc R . . . .
C11E C 0.3126(17) 0.2646(19) -0.0203(11) 0.067(8) Uani 1 1 d . U . . .
H11G H 0.330586 0.293304 0.005341 0.081 Uiso 1 1 calc R . . . .
H11H H 0.271677 0.232202 -0.011011 0.081 Uiso 1 1 calc R . . . .
C12E C 0.2844(17) 0.3196(19) -0.0559(12) 0.072(8) Uani 1 1 d . U . . .
H12G H 0.325930 0.351872 -0.064601 0.086 Uiso 1 1 calc R . . . .
H12H H 0.268896 0.290126 -0.081799 0.086 Uiso 1 1 calc R . . . .
C13E C 0.222(2) 0.369(3) -0.0435(16) 0.117(15) Uani 1 1 d . U . . .
H13J H 0.208783 0.401362 -0.068068 0.176 Uiso 1 1 calc R . . . .
H13K H 0.180179 0.337887 -0.035671 0.176 Uiso 1 1 calc R . . . .
H13L H 0.237375 0.399808 -0.018424 0.176 Uiso 1 1 calc R . . . .
C14E C 0.3617(15) 0.1265(15) 0.0259(10) 0.048(7) Uani 1 1 d . U . . .
H14G H 0.330892 0.162817 0.041679 0.057 Uiso 1 1 calc R . . . .
H14H H 0.391531 0.098570 0.047807 0.057 Uiso 1 1 calc R . . . .
C15E C 0.3113(16) 0.0709(16) 0.0012(11) 0.061(7) Uani 1 1 d . U . . .
H15G H 0.284284 0.097581 -0.022427 0.073 Uiso 1 1 calc R . . . .
H15H H 0.341490 0.031273 -0.012207 0.073 Uiso 1 1 calc R . . . .
C16E C 0.2588(19) 0.0366(18) 0.0306(12) 0.073(9) Uani 1 1 d . U . . .
H16G H 0.229483 0.077065 0.043789 0.088 Uiso 1 1 calc R . . . .
H16H H 0.286863 0.011672 0.054472 0.088 Uiso 1 1 calc R . . . .
C17E C 0.2066(16) -0.0199(15) 0.0107(11) 0.058(8) Uani 1 1 d . U . . .
H17J H 0.174179 -0.039130 0.033262 0.086 Uiso 1 1 calc R . . . .
H17K H 0.177033 0.004170 -0.012351 0.086 Uiso 1 1 calc R . . . .
H17L H 0.234603 -0.061439 -0.001632 0.086 Uiso 1 1 calc R . . . .
N1F N 0.6703(13) 0.1044(18) 0.2729(9) 0.078(9) Uani 1 1 d . . . . .
C2F C 0.7178(19) 0.046(2) 0.2958(13) 0.084(10) Uani 1 1 d . U . . .
H2FA H 0.732818 0.008256 0.273990 0.101 Uiso 1 1 calc R . . . .
H2FB H 0.763047 0.070807 0.306967 0.101 Uiso 1 1 calc R . . . .
C3F C 0.682(2) 0.006(3) 0.3331(15) 0.104(12) Uani 1 1 d . U . . .
H3FA H 0.643119 -0.027985 0.321594 0.125 Uiso 1 1 calc R . . . .
H3FB H 0.659383 0.042611 0.352675 0.125 Uiso 1 1 calc R . . . .
C4F C 0.744(2) -0.043(3) 0.3603(15) 0.104(12) Uani 1 1 d . U . . .
H4FA H 0.786208 -0.011211 0.367842 0.125 Uiso 1 1 calc R . . . .
H4FB H 0.722100 -0.061532 0.387755 0.125 Uiso 1 1 calc R . . . .
C5F C 0.767(3) -0.105(3) 0.3354(18) 0.134(18) Uani 1 1 d . U . . .
H5FA H 0.803791 -0.133959 0.352296 0.201 Uiso 1 1 calc R . . . .
H5FB H 0.724975 -0.137563 0.328328 0.201 Uiso 1 1 calc R . . . .
H5FC H 0.788993 -0.087313 0.308443 0.201 Uiso 1 1 calc R . . . .
C6F C 0.6482(17) 0.167(2) 0.3041(10) 0.068(8) Uani 1 1 d . U . . .
H6FA H 0.623444 0.143875 0.329180 0.082 Uiso 1 1 calc R . . . .
H6FB H 0.611709 0.199393 0.288872 0.082 Uiso 1 1 calc R . . . .
C7F C 0.7131(19) 0.219(2) 0.3224(12) 0.085(10) Uani 1 1 d . U . . .
H7FA H 0.751807 0.188021 0.336694 0.102 Uiso 1 1 calc R . . . .
H7FB H 0.735285 0.247687 0.298417 0.102 Uiso 1 1 calc R . . . .
C8F C 0.679(2) 0.271(2) 0.3548(12) 0.079(9) Uani 1 1 d . U . . .
H8FA H 0.655356 0.241439 0.378048 0.095 Uiso 1 1 calc R . . . .
H8FB H 0.640206 0.301542 0.340057 0.095 Uiso 1 1 calc R . . . .
C9F C 0.740(3) 0.325(3) 0.3757(13) 0.117(14) Uani 1 1 d . U . . .
H9FA H 0.716786 0.358296 0.396729 0.176 Uiso 1 1 calc R . . . .
H9FB H 0.777338 0.294287 0.390590 0.176 Uiso 1 1 calc R . . . .
H9FC H 0.762218 0.354273 0.352673 0.176 Uiso 1 1 calc R . . . .
C10F C 0.7147(15) 0.138(2) 0.2358(12) 0.073(9) Uani 1 1 d . U . . .
H10I H 0.758872 0.162824 0.248428 0.088 Uiso 1 1 calc R . . . .
H10J H 0.731637 0.096738 0.216865 0.088 Uiso 1 1 calc R . . . .
C11F C 0.6731(17) 0.194(2) 0.2082(11) 0.071(8) Uani 1 1 d . U . . .
H11I H 0.650627 0.232464 0.226836 0.085 Uiso 1 1 calc R . . . .
H11J H 0.633522 0.168329 0.191286 0.085 Uiso 1 1 calc R . . . .
C12F C 0.7280(18) 0.230(3) 0.1772(12) 0.091(11) Uani 1 1 d . U . . .
H12I H 0.751498 0.190647 0.159608 0.109 Uiso 1 1 calc R . . . .
H12J H 0.767098 0.255632 0.194554 0.109 Uiso 1 1 calc R . . . .
C13F C 0.5992(18) 0.0660(19) 0.2597(14) 0.082(10) Uani 1 1 d . U . . .
H13M H 0.565926 0.103566 0.246052 0.098 Uiso 1 1 calc R . . . .
H13N H 0.575324 0.047262 0.286262 0.098 Uiso 1 1 calc R . . . .
C14F C 0.608(2) 0.001(2) 0.2282(15) 0.102(11) Uani 1 1 d . U . . .
H14I H 0.632901 0.020711 0.202314 0.122 Uiso 1 1 calc R . . . .
H14J H 0.641875 -0.035354 0.242312 0.122 Uiso 1 1 calc R . . . .
C15F C 0.548(2) -0.039(2) 0.2131(18) 0.114(12) Uani 1 1 d . U . . .
H15I H 0.562908 -0.071398 0.188504 0.137 Uiso 1 1 calc R . . . .
H15J H 0.509929 -0.004033 0.201894 0.137 Uiso 1 1 calc R . . . .
C16F C 0.514(3) -0.088(2) 0.247(2) 0.150(17) Uani 1 1 d . U . . .
H16I H 0.471952 -0.115401 0.234832 0.225 Uiso 1 1 calc R . . . .
H16J H 0.550800 -0.124422 0.258255 0.225 Uiso 1 1 calc R . . . .
H16K H 0.497782 -0.057007 0.271655 0.225 Uiso 1 1 calc R . . . .
C050 C 0.691(2) 0.288(2) 0.1460(13) 0.092(11) Uani 1 1 d . U . . .
H05A H 0.727739 0.309852 0.126959 0.138 Uiso 1 1 calc R . . . .
H05B H 0.652760 0.263104 0.128296 0.138 Uiso 1 1 calc R . . . .
H05C H 0.668360 0.328086 0.163240 0.138 Uiso 1 1 calc R . . . .
O78 O -0.072(2) 0.148(3) 0.200(2) 0.098(6) Uiso 0.5 1 d D . P C 2
O91C O 0.234(2) 0.834(3) 0.4026(18) 0.028(12) Uiso 0.333 1 d D . P F 3

loop_
_atom_site_aniso_label
_atom_site_aniso_U_11
_atom_site_aniso_U_22
_atom_site_aniso_U_33
_atom_site_aniso_U_23
_atom_site_aniso_U_13
_atom_site_aniso_U_12
Ti1 0.032(3) 0.047(3) 0.058(4) -0.004(3) 0.005(2) -0.006(3)
Ti2 0.032(3) 0.037(3) 0.046(3) 0.004(2) -0.001(2) -0.006(2)
Ti3 0.024(2) 0.031(3) 0.043(3) 0.002(2) 0.000(2) 0.002(2)
Ti4 0.034(3) 0.030(3) 0.043(3) -0.003(2) 0.001(2) 0.002(2)
Ti5 0.019(2) 0.043(3) 0.060(3) -0.005(3) -0.003(2) 0.002(2)
Ti6 0.020(2) 0.027(3) 0.052(3) -0.002(2) -0.002(2) -0.0007(19)
Ti7 0.024(3) 0.042(3) 0.061(3) -0.008(3) 0.002(2) 0.006(2)
Ti8 0.035(3) 0.038(3) 0.038(3) -0.004(2) -0.001(2) -0.003(2)
Ti9 0.022(2) 0.033(3) 0.038(3) 0.003(2) 0.000(2) 0.0029(19)
Ti10 0.038(3) 0.032(3) 0.043(3) 0.001(2) -0.001(2) 0.003(2)
Ti11 0.021(2) 0.036(3) 0.060(3) -0.003(2) -0.003(2) 0.005(2)
Ti12 0.017(2) 0.027(3) 0.053(3) -0.003(2) -0.001(2) 0.0037(19)
Ti13 0.037(3) 0.043(3) 0.066(4) -0.013(3) -0.001(3) 0.010(2)
Ti14 0.041(3) 0.037(3) 0.049(3) -0.004(3) -0.005(2) 0.000(2)
Ti15 0.029(2) 0.036(3) 0.044(3) 0.003(2) 0.001(2) -0.005(2)
Ti16 0.045(3) 0.038(3) 0.044(3) 0.005(2) -0.001(2) -0.003(2)
Ti17 0.038(3) 0.032(3) 0.067(4) -0.004(3) -0.007(3) 0.008(2)
Ti18 0.035(3) 0.028(3) 0.054(3) -0.005(2) -0.007(2) 0.004(2)
Cl5 0.094(13) 0.038(9) 0.116(15) -0.009(9) -0.063(12) 0.008(9)
S1 0.037(4) 0.065(6) 0.054(5) 0.000(4) 0.006(4) -0.011(4)
S2 0.044(4) 0.047(5) 0.042(5) 0.005(4) -0.007(3) -0.001(4)
S3 0.027(4) 0.041(4) 0.050(5) -0.003(3) 0.005(3) 0.009(3)
S4 0.102(16) 0.090(16) 0.110(18) -0.024(14) 0.001(13) -0.017(13)
S5 0.040(4) 0.045(5) 0.055(5) -0.007(4) -0.010(4) 0.001(3)
S6 0.045(4) 0.044(5) 0.047(5) 0.003(4) -0.003(3) -0.012(4)
S7 0.044(4) 0.053(5) 0.041(5) 0.011(4) 0.005(3) -0.003(4)
S8 0.048(5) 0.061(6) 0.086(7) -0.014(5) -0.011(5) 0.025(4)
S9 0.052(5) 0.062(6) 0.071(6) 0.006(5) -0.002(4) -0.001(4)
S10A 0.066(15) 0.005(10) 0.11(2) -0.015(12) -0.044(14) 0.016(10)
S10B 0.074(17) 0.023(12) 0.085(18) 0.008(12) -0.009(14) 0.003(11)
S10C 0.15(3) 0.14(3) 0.06(2) -0.01(2) -0.02(2) -0.01(3)
O1 0.075(15) 0.11(2) 0.048(13) -0.003(13) -0.007(11) -0.020(14)
O02G 0.033(9) 0.027(9) 0.047(11) -0.001(8) -0.005(8) -0.004(8)
O3 0.050(13) 0.15(2) 0.061(15) -0.038(15) 0.010(11) -0.009(14)
O4 0.066(13) 0.060(14) 0.050(12) -0.022(10) 0.000(10) 0.003(11)
O5 0.021(9) 0.020(9) 0.076(13) 0.001(9) -0.001(8) -0.011(7)
O0AA 0.063(13) 0.026(11) 0.088(16) -0.003(10) 0.006(11) -0.017(10)
O7 0.057(12) 0.057(13) 0.044(11) 0.001(10) 0.004(9) -0.009(10)
O8 0.037(10) 0.020(9) 0.059(12) 0.001(8) -0.005(9) -0.003(8)
O10 0.064(12) 0.013(9) 0.063(12) -0.002(9) -0.010(10) 0.016(8)
O11 0.027(9) 0.046(11) 0.061(14) 0.017(10) -0.006(8) 0.009(8)
O13 0.009(8) 0.025(9) 0.074(13) -0.008(9) 0.000(8) -0.008(7)
O14 0.065(13) 0.024(10) 0.080(15) -0.012(10) -0.014(11) -0.003(9)
O15 0.053(12) 0.041(11) 0.046(11) 0.002(9) 0.012(9) 0.013(9)
O16 0.035(10) 0.056(12) 0.048(11) -0.018(10) -0.006(8) 0.021(9)
O17 0.055(12) 0.035(11) 0.045(11) -0.005(9) -0.002(9) 0.002(9)
O18 0.028(10) 0.061(13) 0.096(16) -0.023(12) 0.005(10) -0.013(10)
O19 0.019(9) 0.038(11) 0.080(14) 0.000(10) 0.003(9) 0.000(8)
O20 0.038(11) 0.075(15) 0.063(13) -0.010(11) 0.001(9) 0.031(10)
O21 0.053(11) 0.042(11) 0.060(13) -0.007(10) 0.004(10) -0.011(9)
O22 0.029(10) 0.052(12) 0.053(12) -0.011(10) 0.008(9) 0.000(9)
O23 0.037(11) 0.064(14) 0.078(15) -0.020(11) 0.004(10) 0.020(10)
O24 0.015(9) 0.048(12) 0.086(15) -0.016(11) 0.014(9) 0.003(8)
O25 0.015(8) 0.023(9) 0.062(12) 0.000(8) -0.004(8) -0.001(7)
O27 0.032(9) 0.034(10) 0.038(10) 0.003(8) -0.004(8) -0.002(8)
O28 0.049(12) 0.044(12) 0.065(13) -0.002(10) 0.004(10) -0.006(10)
O29 0.061(12) 0.050(12) 0.037(11) 0.007(9) -0.007(9) 0.000(10)
O31 0.029(9) 0.039(10) 0.034(10) 0.007(8) -0.007(8) 0.009(8)
O32 0.011(8) 0.065(13) 0.057(12) 0.008(10) 0.000(8) 0.005(8)
O33 0.025(9) 0.037(10) 0.050(11) -0.006(9) -0.001(8) 0.007(8)
O34 0.019(8) 0.024(9) 0.048(11) -0.010(8) -0.003(7) -0.005(7)
O35 0.034(10) 0.041(11) 0.035(10) -0.009(8) -0.007(8) 0.012(8)
O36 0.028(10) 0.040(11) 0.062(12) 0.003(9) 0.017(9) 0.017(8)
O37 0.043(11) 0.060(13) 0.047(12) 0.010(10) -0.010(9) 0.009(10)
O39 0.016(9) 0.065(13) 0.071(13) 0.001(11) -0.007(9) -0.007(9)
O40 0.016(9) 0.046(11) 0.084(14) 0.008(10) 0.002(9) -0.003(8)
O41 0.017(9) 0.059(13) 0.068(13) -0.002(10) -0.011(9) 0.015(8)
O42 0.031(9) 0.025(9) 0.034(10) -0.004(8) -0.003(8) 0.001(7)
O44 0.052(12) 0.049(13) 0.081(15) -0.005(11) 0.001(11) 0.039(10)
O45 0.068(14) 0.101(19) 0.062(14) -0.018(13) 0.017(11) 0.037(13)
O46 0.024(9) 0.039(11) 0.063(13) -0.002(9) 0.002(8) 0.012(8)
O47 0.039(10) 0.013(9) 0.106(17) 0.005(10) -0.021(10) 0.004(8)
O48 0.046(11) 0.024(10) 0.053(12) -0.001(9) 0.000(9) -0.007(8)
O49 0.064(13) 0.056(13) 0.065(14) -0.002(11) -0.003(10) -0.001(11)
O50 0.040(11) 0.064(14) 0.052(12) 0.000(10) -0.011(9) -0.005(10)
O51 0.051(11) 0.028(10) 0.053(12) 0.009(9) -0.020(9) -0.018(9)
O52 0.038(10) 0.026(9) 0.037(10) 0.003(8) 0.007(8) -0.004(7)
O53 0.043(10) 0.043(11) 0.039(11) 0.007(9) -0.011(8) -0.002(9)
O54 0.005(8) 0.074(13) 0.045(12) 0.019(10) 0.002(7) -0.008(8)
O55 0.032(9) 0.029(10) 0.064(13) 0.002(9) -0.002(9) 0.007(8)
O56 0.033(10) 0.046(11) 0.052(12) -0.006(9) 0.004(9) -0.006(9)
O57 0.024(10) 0.111(18) 0.052(12) 0.014(12) -0.001(9) 0.002(11)
O58 0.044(11) 0.047(12) 0.056(13) 0.015(10) -0.009(9) -0.012(9)
O59 0.036(10) 0.038(11) 0.048(11) 0.011(9) -0.005(8) -0.013(8)
O61 0.024(10) 0.052(13) 0.094(16) -0.003(11) -0.013(10) -0.003(9)
O62 0.064(13) 0.052(14) 0.081(16) 0.001(11) -0.006(12) 0.018(11)
O63 0.087(17) 0.081(17) 0.071(16) -0.020(14) -0.023(13) 0.014(14)
O64 0.078(15) 0.053(14) 0.079(15) -0.013(12) 0.003(12) -0.019(12)
O65 0.072(13) 0.047(12) 0.057(13) 0.009(10) -0.003(11) -0.026(10)
O66 0.056(12) 0.044(13) 0.086(16) 0.019(11) -0.017(11) 0.001(10)
O67 0.054(13) 0.055(14) 0.097(18) -0.004(12) -0.006(12) 0.001(11)
O68 0.071(13) 0.023(10) 0.065(13) -0.002(9) -0.023(10) 0.002(9)
O69 0.056(12) 0.093(17) 0.030(11) 0.008(11) 0.018(9) 0.003(11)
O70 0.053(12) 0.055(14) 0.066(14) 0.004(11) 0.008(10) -0.006(10)
O71 0.032(10) 0.079(15) 0.039(11) 0.010(10) -0.003(8) -0.006(10)
O72 0.043(11) 0.046(12) 0.056(12) -0.006(10) -0.011(9) 0.002(10)
O73 0.053(12) 0.058(13) 0.051(12) 0.012(10) 0.011(10) 0.019(10)
O74 0.030(10) 0.053(13) 0.048(11) -0.006(9) 0.006(8) 0.009(9)
O75 0.077(14) 0.090(16) 0.017(10) -0.019(10) -0.015(9) 0.001(12)
O76 0.047(11) 0.033(11) 0.075(14) 0.007(10) -0.007(10) 0.009(9)
O80 0.070(14) 0.059(14) 0.047(12) -0.007(10) -0.007(10) -0.021(11)
O81 0.037(10) 0.058(13) 0.069(14) 0.003(11) -0.014(9) -0.015(10)
O82 0.063(13) 0.050(13) 0.054(13) 0.013(10) -0.003(10) 0.002(10)
O83 0.033(10) 0.071(14) 0.058(12) 0.020(11) 0.009(9) -0.020(10)
O84 0.033(11) 0.071(16) 0.12(2) -0.021(14) -0.007(11) 0.023(11)
O85 0.034(11) 0.053(13) 0.121(19) -0.011(13) -0.011(11) 0.024(10)
O86 0.066(14) 0.067(15) 0.080(16) 0.002(12) 0.016(12) -0.023(12)
O87 0.112(18) 0.050(13) 0.050(14) 0.010(11) 0.009(13) 0.024(13)
O88 0.029(11) 0.047(13) 0.16(2) 0.018(14) -0.032(13) -0.012(10)
Cl1 0.063(5) 0.047(4) 0.059(5) 0.003(4) -0.014(4) 0.004(4)
Cl2 0.039(4) 0.120(8) 0.107(7) -0.041(6) -0.005(4) 0.013(5)
Cl3 0.104(9) 0.25(2) 0.164(14) -0.046(13) 0.023(9) -0.060(11)
Cl4 0.082(6) 0.056(5) 0.068(5) -0.022(4) 0.005(4) -0.001(4)
O1W 0.030(10) 0.066(14) 0.100(17) 0.020(12) -0.009(10) -0.006(10)
O2W 0.048(13) 0.086(18) 0.16(3) 0.019(17) 0.001(14) -0.020(13)
N1A 0.071(17) 0.058(17) 0.061(17) 0.003(14) 0.025(14) 0.018(14)
C2A 0.10(2) 0.061(17) 0.053(18) 0.020(14) -0.008(16) 0.010(15)
C3A 0.09(2) 0.066(16) 0.056(15) 0.011(11) -0.018(13) 0.010(14)
C4A 0.09(2) 0.066(16) 0.065(17) 0.016(13) -0.020(13) 0.007(14)
C5A 0.09(2) 0.070(19) 0.08(2) 0.022(16) -0.010(17) 0.013(15)
C6A 0.064(16) 0.059(19) 0.07(2) 0.012(16) -0.013(15) 0.006(13)
C7A 0.078(19) 0.13(3) 0.13(3) 0.053(19) -0.018(16) -0.025(19)
C8A 0.10(3) 0.15(3) 0.13(3) 0.06(2) -0.02(2) -0.05(2)
C9A 0.17(4) 0.23(5) 0.15(4) 0.08(4) -0.03(3) -0.13(4)
C10A 0.071(18) 0.09(2) 0.09(2) -0.011(18) 0.015(16) 0.028(16)
C11A 0.058(16) 0.060(16) 0.103(19) -0.012(14) 0.004(15) 0.004(13)
C12A 0.10(2) 0.10(2) 0.12(2) -0.033(18) -0.015(19) 0.05(2)
C13A 0.12(3) 0.13(3) 0.13(3) -0.03(3) -0.02(3) 0.07(3)
C14A 0.056(14) 0.040(15) 0.08(2) 0.002(14) -0.001(13) -0.013(11)
C15A 0.067(16) 0.056(17) 0.100(19) 0.006(13) -0.012(12) -0.026(14)
C16A 0.068(16) 0.040(16) 0.12(2) 0.005(13) 0.002(13) -0.018(12)
C17A 0.079(18) 0.07(2) 0.12(3) -0.003(18) 0.005(18) -0.034(15)
N1B 0.034(14) 0.07(2) 0.13(3) 0.003(19) -0.012(15) -0.011(14)
C2B 0.04(2) 0.10(3) 0.22(4) -0.06(2) -0.02(2) 0.00(2)
C3B 0.011(15) 0.13(3) 0.23(4) -0.08(2) -0.03(2) 0.007(15)
C4B 0.08(3) 0.14(3) 0.22(4) -0.08(3) -0.01(3) -0.03(2)
C5B 0.21(7) 0.14(3) 0.28(6) -0.06(4) 0.00(5) 0.01(3)
C6B 0.080(18) 0.09(2) 0.09(2) 0.000(17) 0.017(18) 0.014(17)
C7B 0.081(13) 0.070(19) 0.07(2) -0.022(14) 0.003(14) 0.006(13)
C8B 0.081(13) 0.08(2) 0.09(2) -0.023(15) 0.008(14) 0.015(14)
C9B 0.09(2) 0.09(2) 0.12(3) -0.007(19) -0.01(2) 0.014(18)
C10B 0.021(14) 0.062(15) 0.13(2) -0.008(16) 0.018(16) 0.006(12)
C11B 0.054(18) 0.066(15) 0.121(19) -0.004(14) 0.005(15) -0.004(13)
C12B 0.11(3) 0.074(18) 0.124(19) -0.011(16) 0.014(17) 0.005(19)
C13B 0.09(2) 0.063(17) 0.13(3) -0.012(17) -0.02(2) 0.033(17)
C14B 0.09(2) 0.09(3) 0.20(5) 0.03(3) -0.06(3) -0.02(2)
C15B 0.09(2) 0.10(3) 0.28(6) 0.07(3) -0.07(3) -0.02(2)
C16B 0.10(4) 0.27(8) 0.38(7) 0.21(6) -0.04(4) 0.02(4)
N1C 0.050(15) 0.042(15) 0.12(3) -0.004(16) 0.001(16) 0.005(13)
C2C 0.064(18) 0.048(19) 0.068(13) -0.015(14) -0.007(12) -0.008(15)
C3C 0.12(2) 0.06(2) 0.069(13) -0.008(14) 0.005(11) 0.028(18)
C4C 0.14(2) 0.08(3) 0.069(13) -0.009(17) -0.005(13) 0.01(2)
C5C 0.22(4) 0.19(6) 0.070(13) 0.00(3) 0.018(19) 0.05(4)
C6C 0.054(17) 0.069(16) 0.14(3) -0.007(19) 0.001(19) 0.004(13)
C7C 0.070(17) 0.083(17) 0.14(3) 0.000(19) -0.01(2) -0.013(12)
C8C 0.09(2) 0.079(18) 0.21(5) 0.02(2) -0.01(3) -0.010(15)
C9C 0.13(3) 0.12(3) 0.37(9) 0.08(4) -0.01(5) -0.03(2)
C10C 0.048(17) 0.10(3) 0.077(13) -0.003(16) 0.002(12) 0.012(18)
C11C 0.065(16) 0.12(3) 0.080(13) -0.002(17) -0.007(11) -0.003(17)
C12C 0.10(2) 0.10(3) 0.078(14) -0.005(18) 0.011(13) 0.003(19)
C13C 0.14(3) 0.17(5) 0.082(13) -0.01(2) -0.002(16) 0.01(3)
C14C 0.046(16) 0.039(9) 0.15(3) 0.007(16) -0.016(19) -0.015(10)
C15C 0.054(14) 0.041(10) 0.14(3) 0.007(15) -0.011(17) -0.010(9)
C16C 0.054(14) 0.039(9) 0.13(3) 0.007(14) -0.001(16) -0.011(9)
C17C 0.08(2) 0.037(9) 0.12(3) 0.003(15) -0.01(2) -0.009(10)
N1D 0.07(2) 0.10(2) 0.08(2) 0.036(19) -0.021(15) -0.003(18)
C2D 0.014(14) 0.10(2) 0.15(3) 0.03(2) -0.018(16) -0.010(16)
C3D 0.046(14) 0.10(2) 0.16(3) 0.04(2) -0.005(17) -0.002(15)
C4D 0.065(17) 0.13(3) 0.14(3) 0.04(2) -0.003(19) -0.027(18)
C5D 0.10(3) 0.14(3) 0.15(3) 0.05(3) -0.02(3) -0.04(3)
C6D 0.081(19) 0.18(4) 0.08(3) 0.04(3) -0.011(19) 0.01(2)
C7D 0.071(17) 0.10(3) 0.10(2) 0.007(19) -0.013(18) -0.021(17)
C8D 0.19(5) 0.12(3) 0.11(3) 0.00(2) 0.01(3) -0.01(3)
C10D 0.11(3) 0.074(17) 0.07(2) 0.001(16) 0.004(19) 0.006(16)
C11D 0.10(2) 0.072(17) 0.065(16) -0.001(13) 0.002(16) 0.009(16)
C12D 0.14(3) 0.09(2) 0.075(17) 0.014(15) -0.006(18) -0.01(2)
C13D 0.17(4) 0.10(2) 0.06(2) 0.009(18) 0.00(2) -0.02(2)
C14D 0.042(18) 0.09(2) 0.12(3) 0.036(18) 0.005(16) -0.017(15)
C15D 0.062(13) 0.09(2) 0.11(2) 0.049(18) 0.004(14) 0.004(14)
C16D 0.063(13) 0.12(2) 0.10(3) 0.05(2) 0.003(14) 0.009(15)
C17D 0.07(2) 0.15(3) 0.16(3) 0.01(3) 0.00(2) 0.02(2)
N1E 0.050(14) 0.036(14) 0.056(15) 0.004(12) 0.005(12) -0.005(12)
C2E 0.041(14) 0.038(13) 0.058(16) -0.010(12) 0.004(12) 0.008(10)
C3E 0.064(17) 0.052(12) 0.068(14) -0.011(10) -0.002(12) 0.025(12)
C4E 0.063(16) 0.036(12) 0.065(14) -0.001(10) 0.012(12) 0.011(11)
C5E 0.072(18) 0.047(15) 0.070(18) 0.005(13) 0.019(14) 0.023(13)
C6E 0.026(10) 0.021(12) 0.085(19) 0.008(12) 0.001(11) 0.009(8)
C7E 0.036(11) 0.045(14) 0.069(15) 0.003(10) -0.002(10) -0.009(10)
C8E 0.058(13) 0.057(16) 0.079(15) 0.000(12) -0.010(11) -0.020(12)
C9E 0.051(12) 0.054(17) 0.07(2) 0.001(15) -0.015(13) -0.015(11)
C10E 0.048(14) 0.061(17) 0.068(19) 0.006(14) -0.004(13) 0.004(12)
C11E 0.050(14) 0.069(17) 0.083(17) -0.008(12) -0.009(11) 0.008(12)
C12E 0.039(14) 0.068(18) 0.11(2) 0.007(15) -0.006(13) 0.004(12)
C13E 0.07(2) 0.12(3) 0.16(3) 0.03(2) 0.01(2) 0.05(2)
C14E 0.048(13) 0.028(13) 0.067(18) -0.013(13) 0.021(12) -0.014(10)
C15E 0.052(13) 0.029(13) 0.102(17) -0.011(11) 0.005(11) -0.017(11)
C16E 0.071(15) 0.044(16) 0.105(18) -0.019(12) 0.013(12) -0.035(13)
C17E 0.056(14) 0.023(13) 0.09(2) -0.013(14) 0.009(14) -0.017(11)
N1F 0.042(15) 0.11(3) 0.08(2) 0.033(19) -0.003(14) 0.008(16)
C2F 0.06(2) 0.07(2) 0.11(2) 0.005(17) -0.020(17) 0.016(17)
C3F 0.060(17) 0.12(3) 0.13(3) 0.03(2) -0.028(15) 0.010(17)
C4F 0.08(2) 0.11(3) 0.12(3) 0.020(18) -0.030(17) 0.023(19)
C5F 0.11(3) 0.14(3) 0.15(4) -0.01(3) -0.04(3) 0.04(2)
C6F 0.056(16) 0.09(2) 0.056(18) 0.013(15) 0.005(14) -0.012(15)
C7F 0.068(17) 0.10(2) 0.09(2) 0.009(16) -0.010(13) -0.016(13)
C8F 0.078(19) 0.089(19) 0.069(18) 0.016(14) -0.022(13) -0.012(14)
C9F 0.14(3) 0.14(3) 0.08(2) 0.010(19) -0.04(2) -0.05(2)
C10F 0.033(15) 0.09(2) 0.10(2) -0.005(15) 0.008(14) 0.020(14)
C11F 0.047(14) 0.072(18) 0.093(19) -0.014(14) 0.010(12) 0.025(13)
C12F 0.053(15) 0.13(3) 0.09(2) 0.007(18) 0.001(13) 0.009(15)
C13F 0.06(2) 0.061(18) 0.13(3) 0.012(16) -0.010(19) 0.002(15)
C14F 0.10(2) 0.071(18) 0.14(3) -0.001(16) -0.035(19) 0.016(15)
C15F 0.09(2) 0.050(19) 0.20(3) -0.012(17) -0.05(2) 0.034(14)
C16F 0.18(3) 0.05(2) 0.22(4) -0.03(2) -0.04(3) -0.04(2)
C050 0.08(2) 0.11(3) 0.08(2) -0.002(17) 0.004(16) 0.017(19)

loop_
_atom_type_symbol
_atom_type_description
_atom_type_scat_dispersion_real
_atom_type_scat_dispersion_imag
_atom_type_scat_source
C C 0.0181 0.0091 'International Tables Vol C Tables 4.2.6.8 and 6.1.1.4'
H H 0.0000 0.0000 'International Tables Vol C Tables 4.2.6.8 and 6.1.1.4'
Cl Cl 0.3639 0.7018 'International Tables Vol C Tables 4.2.6.8 and 6.1.1.4'
N N 0.0311 0.0180 'International Tables Vol C Tables 4.2.6.8 and 6.1.1.4'
O O 0.0492 0.0322 'International Tables Vol C Tables 4.2.6.8 and 6.1.1.4'
S S 0.3331 0.5567 'International Tables Vol C Tables 4.2.6.8 and 6.1.1.4'
Ti Ti 0.2191 1.8069 'International Tables Vol C Tables 4.2.6.8 and 6.1.1.4'

loop_
_geom_angle_atom_site_label_1
_geom_angle_atom_site_label_2
_geom_angle_atom_site_label_3
_geom_angle
O1 Ti1 Ti6 93.5(6)
O2 Ti1 Ti6 43.5(5)
O2 Ti1 O1 86.8(7)
O2 Ti1 O3 95.2(8)
O2 Ti1 O4 162.4(8)
O3 Ti1 Ti6 138.4(6)
O3 Ti1 O1 75.9(10)
O4 Ti1 Ti6 125.2(6)
O4 Ti1 O1 80.2(8)
O4 Ti1 O3 93.1(9)
O5 Ti1 Ti6 39.1(6)
O5 Ti1 O1 91.0(8)
O5 Ti1 O2 82.1(8)
O5 Ti1 O3 166.8(9)
O5 Ti1 O4 86.3(8)
O22 Ti1 Ti6 101.0(6)
O22 Ti1 O1 164.5(9)
O22 Ti1 O2 100.1(8)
O22 Ti1 O3 89.6(10)
O22 Ti1 O4 95.5(8)
O22 Ti1 O5 103.7(7)
O5 Ti2 Ti6 38.7(5)
O5 Ti2 O0AA 89.7(7)
O5 Ti2 O7 87.1(8)
O5 Ti2 O8 160.1(7)
O0AA Ti2 Ti6 93.3(6)
O7 Ti2 Ti6 125.6(6)
O7 Ti2 O0AA 79.1(8)
O8 Ti2 Ti6 126.2(5)
O8 Ti2 O0AA 76.9(7)
O8 Ti2 O7 104.5(8)
O9 Ti2 Ti6 39.1(5)
O9 Ti2 O5 77.1(7)
O9 Ti2 O0AA 86.2(8)
O9 Ti2 O7 158.5(8)
O9 Ti2 O8 87.2(7)
O27 Ti2 Ti6 99.8(6)
O27 Ti2 O5 101.6(7)
O27 Ti2 O0AA 166.8(8)
O27 Ti2 O7 94.7(8)
O27 Ti2 O8 93.7(7)
O27 Ti2 O9 102.7(8)
O9 Ti3 Ti6 39.5(5)
O9 Ti3 O10 91.4(7)
O9 Ti3 O11 86.8(7)
O9 Ti3 O12 162.3(7)
O10 Ti3 Ti6 97.8(5)
O11 Ti3 Ti6 126.3(5)
O11 Ti3 O10 79.3(7)
O11 Ti3 O12 105.7(6)
O12 Ti3 Ti6 126.6(5)
O12 Ti3 O10 79.1(7)
O13 Ti3 Ti6 39.4(5)
O13 Ti3 O9 78.0(7)
O13 Ti3 O10 90.7(7)
O13 Ti3 O11 161.7(7)
O13 Ti3 O12 87.2(7)
O31 Ti3 Ti6 99.1(5)
O31 Ti3 O9 101.6(7)
O31 Ti3 O10 163.1(7)
O31 Ti3 O11 90.6(7)
O31 Ti3 O12 90.9(7)
O31 Ti3 O13 102.4(7)
O13 Ti4 Ti6 39.3(5)
O13 Ti4 O14 85.7(7)
O13 Ti4 O15 86.3(7)
O13 Ti4 O16 159.7(7)
O13 Ti4 O17 78.4(7)
O14 Ti4 Ti6 89.8(6)
O15 Ti4 Ti6 125.5(5)
O15 Ti4 O14 81.0(7)
O16 Ti4 Ti6 126.3(5)
O16 Ti4 O14 79.2(8)
O16 Ti4 O15 104.6(7)
O17 Ti4 Ti6 39.6(5)
O17 Ti4 O14 86.4(7)
O17 Ti4 O15 160.8(8)
O17 Ti4 O16 87.0(7)
O35 Ti4 Ti6 99.7(6)
O35 Ti4 O13 101.9(7)
O35 Ti4 O14 170.5(8)
O35 Ti4 O15 93.8(7)
O35 Ti4 O16 94.5(8)
O35 Ti4 O17 100.6(8)
O2 Ti5 Ti6 43.5(5)
O2 Ti5 O18 88.0(8)
O2 Ti5 O19 164.8(7)
O2 Ti5 O20 95.6(7)
O17 Ti5 Ti6 39.8(5)
O17 Ti5 O2 83.1(7)
O17 Ti5 O18 90.6(7)
O17 Ti5 O19 86.6(7)
O17 Ti5 O20 168.8(8)
O18 Ti5 Ti6 92.6(6)
O19 Ti5 Ti6 126.2(5)
O19 Ti5 O18 80.9(8)
O19 Ti5 O20 92.3(7)
O20 Ti5 Ti6 138.7(6)
O20 Ti5 O18 78.3(8)
O39 Ti5 Ti6 101.8(6)
O39 Ti5 O2 99.9(8)
O39 Ti5 O17 102.9(8)
O39 Ti5 O18 165.1(8)
O39 Ti5 O19 93.4(8)
O39 Ti5 O20 88.3(8)
Ti1 Ti6 Ti2 71.76(17)
Ti1 Ti6 Ti3 143.2(2)
Ti1 Ti6 Ti4 145.5(2)
Ti1 Ti6 Ti5 73.78(16)
Ti2 Ti6 Ti4 142.72(18)
Ti3 Ti6 Ti2 71.48(15)
Ti3 Ti6 Ti4 71.28(15)
Ti5 Ti6 Ti2 145.53(19)
Ti5 Ti6 Ti3 143.0(2)
Ti5 Ti6 Ti4 71.72(16)
O2 Ti6 Ti1 37.0(4)
O2 Ti6 Ti2 108.6(5)
O2 Ti6 Ti3 176.3(5)
O2 Ti6 Ti4 108.7(5)
O2 Ti6 Ti5 37.1(4)
O5 Ti6 Ti1 35.6(5)
O5 Ti6 Ti2 36.4(5)
O5 Ti6 Ti3 107.7(5)
O5 Ti6 Ti4 178.1(5)
O5 Ti6 Ti5 109.3(5)
O5 Ti6 O2 72.2(6)
O5 Ti6 O9 71.4(7)
O5 Ti6 O13 142.5(7)
O5 Ti6 O17 144.2(7)
O5 Ti6 O21 88.5(7)
O9 Ti6 Ti1 107.0(5)
O9 Ti6 Ti2 35.7(5)
O9 Ti6 Ti3 36.4(5)
O9 Ti6 Ti4 107.5(5)
O9 Ti6 Ti5 175.0(5)
O9 Ti6 O2 142.9(7)
O9 Ti6 O13 71.3(7)
O9 Ti6 O17 143.6(7)
O9 Ti6 O21 87.2(7)
O13 Ti6 Ti1 175.6(5)
O13 Ti6 Ti2 106.9(5)
O13 Ti6 Ti3 35.7(5)
O13 Ti6 Ti4 36.2(5)
O13 Ti6 Ti5 107.5(5)
O13 Ti6 O2 143.6(7)
O13 Ti6 O17 72.5(7)
O13 Ti6 O21 85.8(7)
O17 Ti6 Ti1 108.8(5)
O17 Ti6 Ti2 179.3(5)
O17 Ti6 Ti3 107.9(5)
O17 Ti6 Ti4 36.7(5)
O17 Ti6 Ti5 35.1(5)
O17 Ti6 O2 72.0(7)
O17 Ti6 O21 87.0(7)
O21 Ti6 Ti1 90.0(5)
O21 Ti6 Ti2 92.6(5)
O21 Ti6 Ti3 91.4(5)
O21 Ti6 Ti4 89.9(5)
O21 Ti6 Ti5 87.9(5)
O21 Ti6 O2 84.9(6)
O42 Ti6 Ti1 89.1(5)
O42 Ti6 Ti2 88.8(5)
O42 Ti6 Ti3 90.4(5)
O42 Ti6 Ti4 89.8(5)
O42 Ti6 Ti5 90.1(5)
O42 Ti6 O2 93.3(7)
O42 Ti6 O5 91.8(7)
O42 Ti6 O9 94.8(7)
O42 Ti6 O13 95.1(7)
O42 Ti6 O17 91.6(7)
O42 Ti6 O21 178.0(8)
O22 Ti7 Ti12 98.9(5)
O22 Ti7 O23 85.2(8)
O22 Ti7 O24 81.6(7)
O23 Ti7 Ti12 136.6(6)
O23 Ti7 O24 87.5(7)
O24 Ti7 Ti12 135.9(5)
O25 Ti7 Ti12 41.1(5)
O25 Ti7 O22 96.8(7)
O25 Ti7 O23 177.1(9)
O25 Ti7 O24 94.8(7)
O25 Ti7 O26 83.7(7)
O25 Ti7 O43 95.1(7)
O26 Ti7 Ti12 42.6(5)
O26 Ti7 O22 97.1(8)
O26 Ti7 O23 94.0(8)
O26 Ti7 O24 177.9(8)
O26 Ti7 O43 98.0(8)
O43 Ti7 Ti12 99.3(5)
O43 Ti7 O22 161.7(7)
O43 Ti7 O23 83.5(8)
O43 Ti7 O24 83.6(7)
O25 Ti8 Ti12 41.2(5)
O25 Ti8 O27 96.3(7)
O25 Ti8 O28 97.4(8)
O25 Ti8 O29 176.4(8)
O27 Ti8 Ti12 98.0(5)
O27 Ti8 O28 80.4(7)
O27 Ti8 O29 82.5(7)
O28 Ti8 Ti12 138.4(6)
O28 Ti8 O29 85.8(7)
O29 Ti8 Ti12 135.5(5)
O30 Ti8 Ti12 41.5(5)
O30 Ti8 O25 82.6(7)
O30 Ti8 O27 94.7(8)
O30 Ti8 O28 175.1(8)
O30 Ti8 O29 94.1(7)
O48 Ti8 Ti12 100.9(6)
O48 Ti8 O25 96.9(7)
O48 Ti8 O27 161.1(8)
O48 Ti8 O28 84.4(8)
O48 Ti8 O29 85.0(7)
O48 Ti8 O30 100.4(8)
O30 Ti9 Ti12 41.6(5)
O30 Ti9 O32 94.2(7)
O30 Ti9 O33 177.6(8)
O30 Ti9 O34 83.0(7)
O30 Ti9 O52 96.4(7)
O31 Ti9 Ti12 99.7(5)
O31 Ti9 O30 98.0(7)
O31 Ti9 O32 83.7(7)
O31 Ti9 O33 84.0(7)
O31 Ti9 O34 100.3(7)
O31 Ti9 O52 159.4(7)
O32 Ti9 Ti12 135.9(5)
O32 Ti9 O33 87.4(6)
O33 Ti9 Ti12 136.7(5)
O34 Ti9 Ti12 41.5(5)
O34 Ti9 O32 175.4(7)
O34 Ti9 O33 95.2(7)
O34 Ti9 O52 96.0(7)
O52 Ti9 Ti12 100.9(5)
O52 Ti9 O32 80.6(7)
O52 Ti9 O33 82.1(7)
O34 Ti10 Ti12 41.2(5)
O34 Ti10 O35 93.8(7)
O34 Ti10 O36 92.9(7)
O34 Ti10 O37 174.7(7)
O35 Ti10 Ti12 96.8(5)
O35 Ti10 O36 83.0(7)
O35 Ti10 O37 81.4(7)
O36 Ti10 Ti12 134.1(5)
O37 Ti10 Ti12 136.9(5)
O37 Ti10 O36 88.7(7)
O38 Ti10 Ti12 41.1(5)
O38 Ti10 O34 82.3(7)
O38 Ti10 O35 95.6(7)
O38 Ti10 O36 174.9(8)
O38 Ti10 O37 95.9(7)
O56 Ti10 Ti12 100.0(6)
O56 Ti10 O34 100.6(7)
O56 Ti10 O35 163.0(8)
O56 Ti10 O36 87.3(7)
O56 Ti10 O37 84.5(8)
O56 Ti10 O38 95.2(8)
O26 Ti11 Ti12 42.5(5)
O26 Ti11 O38 84.0(7)
O26 Ti11 O39 98.2(8)
O26 Ti11 O40 176.7(7)
O26 Ti11 O41 94.4(8)
O26 Ti11 O60 96.5(8)
O38 Ti11 Ti12 41.5(5)
O38 Ti11 O40 92.7(7)
O38 Ti11 O41 175.4(8)
O38 Ti11 O60 94.2(8)
O39 Ti11 Ti12 100.4(6)
O39 Ti11 O38 98.8(8)
O39 Ti11 O40 82.0(8)
O39 Ti11 O41 85.6(7)
O39 Ti11 O60 161.3(8)
O40 Ti11 Ti12 134.1(5)
O41 Ti11 Ti12 136.9(6)
O41 Ti11 O40 88.9(7)
O60 Ti11 Ti12 98.3(5)
O60 Ti11 O40 84.0(7)
O60 Ti11 O41 81.7(8)
Ti7 Ti12 Ti8 71.91(16)
Ti7 Ti12 Ti10 144.01(19)
Ti7 Ti12 Ti11 72.25(15)
Ti8 Ti12 Ti10 143.98(18)
Ti9 Ti12 Ti7 143.8(2)
Ti9 Ti12 Ti8 71.91(15)
Ti9 Ti12 Ti10 72.16(15)
Ti9 Ti12 Ti11 143.9(2)
Ti11 Ti12 Ti8 144.15(19)
Ti11 Ti12 Ti10 71.81(16)
O02G Ti12 Ti7 88.7(5)
O02G Ti12 Ti8 89.1(5)
O02G Ti12 Ti9 91.2(5)
O02G Ti12 Ti10 89.3(5)
O02G Ti12 Ti11 89.7(5)
O02G Ti12 O25 89.8(7)
O02G Ti12 O26 87.4(7)
O02G Ti12 O30 89.5(7)
O02G Ti12 O34 88.9(6)
O02G Ti12 O38 90.6(7)
O25 Ti12 Ti7 35.7(4)
O25 Ti12 Ti8 36.3(4)
O25 Ti12 Ti9 108.2(4)
O25 Ti12 Ti10 179.0(5)
O25 Ti12 Ti11 107.9(4)
O25 Ti12 O26 71.8(6)
O25 Ti12 O30 72.2(6)
O25 Ti12 O34 144.4(6)
O25 Ti12 O38 144.2(6)
O26 Ti12 Ti7 36.2(5)
O26 Ti12 Ti8 108.0(5)
O26 Ti12 Ti9 178.6(5)
O26 Ti12 Ti10 107.8(5)
O26 Ti12 Ti11 36.1(5)
O30 Ti12 Ti7 107.8(5)
O30 Ti12 Ti8 35.9(5)
O30 Ti12 Ti9 36.0(5)
O30 Ti12 Ti10 108.1(5)
O30 Ti12 Ti11 179.2(5)
O30 Ti12 O26 143.9(7)
O34 Ti12 Ti7 177.6(5)
O34 Ti12 Ti8 108.1(5)
O34 Ti12 Ti9 36.3(4)
O34 Ti12 Ti10 35.9(4)
O34 Ti12 Ti11 107.7(5)
O34 Ti12 O26 143.6(7)
O34 Ti12 O30 72.2(6)
O34 Ti12 O38 71.4(6)
O38 Ti12 Ti7 108.6(5)
O38 Ti12 Ti8 179.4(5)
O38 Ti12 Ti9 107.6(5)
O38 Ti12 Ti10 35.5(5)
O38 Ti12 Ti11 36.4(5)
O38 Ti12 O26 72.5(7)
O38 Ti12 O30 143.6(7)
O42 Ti12 Ti7 90.0(5)
O42 Ti12 Ti8 90.0(5)
O42 Ti12 Ti9 89.6(5)
O42 Ti12 Ti10 92.1(5)
O42 Ti12 Ti11 90.4(5)
O42 Ti12 O02G 178.6(8)
O42 Ti12 O25 88.8(6)
O42 Ti12 O26 91.8(7)
O42 Ti12 O30 90.4(7)
O42 Ti12 O34 92.4(6)
O42 Ti12 O38 90.3(7)
O43 Ti13 Ti18 100.3(5)
O43 Ti13 O44 93.9(8)
O43 Ti13 O45 85.9(9)
O43 Ti13 O46 100.5(8)
O43 Ti13 O47 102.9(7)
O43 Ti13 O63 162.9(9)
O44 Ti13 Ti18 127.0(6)
O44 Ti13 O45 91.7(8)
O44 Ti13 O63 79.9(9)
O45 Ti13 Ti18 139.7(6)
O45 Ti13 O63 78.5(9)
O46 Ti13 Ti18 43.3(6)
O46 Ti13 O44 163.9(9)
O46 Ti13 O45 96.4(8)
O46 Ti13 O63 88.1(8)
O47 Ti13 Ti18 41.3(5)
O47 Ti13 O44 85.9(8)
O47 Ti13 O45 171.0(9)
O47 Ti13 O46 83.9(8)
O47 Ti13 O63 92.6(8)
O63 Ti13 Ti18 96.0(7)
O46 Ti14 Ti18 42.4(5)
O46 Ti14 O49 96.6(8)
O46 Ti14 O50 164.0(8)
O46 Ti14 O64 86.5(8)
O48 Ti14 Ti18 99.6(6)
O48 Ti14 O46 98.7(8)
O48 Ti14 O49 90.5(8)
O48 Ti14 O50 95.5(8)
O48 Ti14 O51 103.6(8)
O48 Ti14 O64 168.2(8)
O49 Ti14 Ti18 138.6(6)
O49 Ti14 O64 78.3(8)
O50 Ti14 Ti18 127.5(6)
O50 Ti14 O49 90.7(8)
O50 Ti14 O64 81.0(9)
O51 Ti14 Ti18 39.3(5)
O51 Ti14 O46 81.1(8)
O51 Ti14 O49 165.9(8)
O51 Ti14 O50 88.4(8)
O51 Ti14 O64 87.6(8)
O64 Ti14 Ti18 91.3(6)
O51 Ti15 Ti18 38.6(5)
O51 Ti15 O53 87.5(7)
O51 Ti15 O54 160.8(7)
O51 Ti15 O55 76.5(7)
O51 Ti15 O65 88.5(7)
O52 Ti15 Ti18 100.7(5)
O52 Ti15 O51 100.8(7)
O52 Ti15 O53 92.4(7)
O52 Ti15 O54 93.1(8)
O52 Ti15 O55 101.6(7)
O52 Ti15 O65 167.9(8)
O53 Ti15 Ti18 125.8(5)
O53 Ti15 O65 80.3(7)
O54 Ti15 Ti18 125.9(5)
O54 Ti15 O53 105.2(7)
O54 Ti15 O65 79.7(8)
O55 Ti15 Ti18 38.3(5)
O55 Ti15 O53 160.4(7)
O55 Ti15 O54 87.9(7)
O55 Ti15 O65 87.9(7)
O65 Ti15 Ti18 91.4(5)
O55 Ti16 Ti18 38.9(5)
O55 Ti16 O56 104.4(8)
O55 Ti16 O57 89.4(8)
O55 Ti16 O58 167.1(8)
O55 Ti16 O59 80.9(7)
O55 Ti16 O66 89.7(8)
O56 Ti16 Ti18 98.9(6)
O56 Ti16 O57 92.3(9)
O56 Ti16 O58 88.4(8)
O56 Ti16 O59 97.8(8)
O56 Ti16 O66 164.2(9)
O57 Ti16 Ti18 128.3(6)
O57 Ti16 O58 91.3(8)
O57 Ti16 O66 80.7(9)
O58 Ti16 Ti18 139.0(6)
O59 Ti16 Ti18 42.8(5)
O59 Ti16 O57 167.5(8)
O59 Ti16 O58 96.3(7)
O59 Ti16 O66 91.3(8)
O66 Ti16 Ti18 96.6(6)
O66 Ti16 O58 77.7(7)
O47 Ti17 Ti18 40.0(5)
O47 Ti17 O59 81.5(8)
O47 Ti17 O61 168.1(8)
O47 Ti17 O62 86.7(8)
O47 Ti17 O67 89.7(8)
O59 Ti17 Ti18 42.4(5)
O59 Ti17 O61 95.6(7)
O59 Ti17 O62 160.0(9)
O59 Ti17 O67 84.6(8)
O60 Ti17 Ti18 99.4(6)
O60 Ti17 O47 102.1(8)
O60 Ti17 O59 102.3(8)
O60 Ti17 O61 89.8(8)
O60 Ti17 O62 95.9(9)
O60 Ti17 O67 167.0(9)
O61 Ti17 Ti18 138.0(5)
O61 Ti17 O67 78.5(8)
O62 Ti17 Ti18 126.5(6)
O62 Ti17 O61 92.6(8)
O62 Ti17 O67 79.2(8)
O67 Ti17 Ti18 93.2(6)
Ti13 Ti18 Ti14 73.77(18)
Ti13 Ti18 Ti15 144.3(2)
Ti13 Ti18 Ti16 145.0(2)
Ti13 Ti18 Ti17 71.77(17)
Ti14 Ti18 Ti15 70.58(16)
Ti14 Ti18 Ti17 145.5(2)
Ti16 Ti18 Ti14 141.1(2)
Ti16 Ti18 Ti15 70.61(16)
Ti16 Ti18 Ti17 73.29(17)
Ti17 Ti18 Ti15 143.9(2)
O02G Ti18 Ti13 89.4(6)
O02G Ti18 Ti14 90.9(6)
O02G Ti18 Ti15 90.5(5)
O02G Ti18 Ti16 91.5(6)
O02G Ti18 Ti17 89.3(6)
O02G Ti18 O46 95.5(8)
O02G Ti18 O47 91.0(7)
O02G Ti18 O51 93.0(7)
O02G Ti18 O55 93.3(7)
O02G Ti18 O59 97.3(7)
O02G Ti18 O68 178.1(8)
O46 Ti18 Ti13 37.5(4)
O46 Ti18 Ti14 36.9(4)
O46 Ti18 Ti15 107.1(5)
O46 Ti18 Ti16 172.7(5)
O46 Ti18 Ti17 108.8(5)
O46 Ti18 O59 143.4(7)
O46 Ti18 O68 84.6(7)
O47 Ti18 Ti13 36.7(6)
O47 Ti18 Ti14 110.4(6)
O47 Ti18 Ti15 178.2(6)
O47 Ti18 Ti16 108.4(6)
O47 Ti18 Ti17 35.2(6)
O47 Ti18 O46 73.7(7)
O47 Ti18 O59 72.0(8)
O47 Ti18 O68 90.9(7)
O51 Ti18 Ti13 108.4(6)
O51 Ti18 Ti14 34.7(5)
O51 Ti18 Ti15 36.0(5)
O51 Ti18 Ti16 106.4(6)
O51 Ti18 Ti17 177.7(5)
O51 Ti18 O46 71.2(7)
O51 Ti18 O47 144.9(8)
O51 Ti18 O59 141.6(7)
O51 Ti18 O68 85.3(7)
O55 Ti18 Ti13 177.2(5)
O55 Ti18 Ti14 107.2(5)
O55 Ti18 Ti15 36.7(5)
O55 Ti18 Ti16 34.0(5)
O55 Ti18 Ti17 107.2(5)
O55 Ti18 O46 142.9(7)
O55 Ti18 O47 142.1(8)
O55 Ti18 O51 72.4(7)
O55 Ti18 O59 70.2(7)
O55 Ti18 O68 85.5(7)
O59 Ti18 Ti13 108.5(5)
O59 Ti18 Ti14 171.5(5)
O59 Ti18 Ti15 106.9(5)
O59 Ti18 Ti16 36.8(5)
O59 Ti18 Ti17 37.6(5)
O59 Ti18 O68 83.7(7)
O68 Ti18 Ti13 91.8(6)
O68 Ti18 Ti14 88.1(5)
O68 Ti18 Ti15 87.6(5)
O68 Ti18 Ti16 88.3(6)
O68 Ti18 Ti17 92.5(5)
O4 S1 O7 106.7(11)
O69 S1 O4 112.0(12)
O69 S1 O7 109.2(12)
O69 S1 O70 110.8(13)
O70 S1 O4 109.5(12)
O70 S1 O7 108.6(11)
O11 S2 O8 108.3(10)
O11 S2 O72 109.3(11)
O71 S2 O8 109.7(10)
O71 S2 O11 108.7(11)
O71 S2 O72 110.4(11)
O72 S2 O8 110.3(10)
O12 S3 O15 108.9(10)
O12 S3 O74 109.3(10)
O73 S3 O12 109.9(10)
O73 S3 O15 108.6(11)
O73 S3 O74 112.5(11)
O74 S3 O15 107.4(10)
O18 S4 O77 103(3)
O18 S4 O79 105(3)
O18 S4 O78 132(3)
O79 S4 O77 106(4)
O78 S4 O77 115(4)
O78 S4 O79 93(3)
O19 S5 O16 108.8(11)
O75 S5 O16 107.6(11)
O75 S5 O19 110.2(11)
O76 S5 O16 107.8(11)
O76 S5 O19 109.1(11)
O76 S5 O75 113.1(12)
O53 S6 O50 107.7(10)
O80 S6 O50 109.1(12)
O80 S6 O53 109.8(11)
O80 S6 O81 112.1(12)
O81 S6 O50 108.4(11)
O81 S6 O53 109.6(11)
O54 S7 O57 108.7(11)
O82 S7 O54 109.6(11)
O82 S7 O57 108.7(13)
O82 S7 O83 113.2(12)
O83 S7 O54 107.6(11)
O83 S7 O57 109.0(11)
O44 S8 O62 108.9(12)
O84 S8 O44 107.2(13)
O84 S8 O62 109.5(13)
O84 S8 O85 112.5(12)
O85 S8 O44 110.3(12)
O85 S8 O62 108.4(13)
O66 S9 O86 107.7(13)
O66 S9 O87 109.0(12)
O66 S9 O88 105.5(12)
O86 S9 O87 111.9(13)
O86 S9 O88 116.7(14)
O87 S9 O88 105.7(14)
O63 S10A O89A 110(3)
O63 S10A O91A 125(3)
O90A S10A O63 98(3)
O90A S10A O89A 116(4)
O90A S10A O91A 108(4)
O91A S10A O89A 101(4)
O64 S10B O92B 113(3)
O64 S10B O93B 100(3)
O64 S10B O94B 111(3)
O92B S10B O93B 109(4)
O92B S10B O94B 109(4)
O93B S10B O94B 116(4)
O95C S10C O97C 109(6)
O96C S10C O95C 104(4)
O96C S10C O97C 110(5)
O96C S10C O91C 104(3)
O91C S10C O95C 121(4)
O91C S10C O97C 108(5)
Ti1 O2 Ti5 158.5(9)
Ti1 O2 Ti6 99.5(7)
Ti5 O2 Ti6 99.4(7)
Ti18 O02G Ti12 177.8(10)
S1 O4 Ti1 137.2(13)
Ti1 O5 Ti2 148.7(11)
Ti1 O5 Ti6 105.3(8)
Ti2 O5 Ti6 104.9(7)
S1 O7 Ti2 135.4(12)
S2 O8 Ti2 132.6(11)
Ti2 O9 Ti3 147.4(9)
Ti2 O9 Ti6 105.2(8)
Ti3 O9 Ti6 104.1(8)
S2 O11 Ti3 134.1(11)
S3 O12 Ti3 134.9(10)
Ti3 O13 Ti4 147.6(9)
Ti3 O13 Ti6 104.9(8)
Ti4 O13 Ti6 104.5(7)
S3 O15 Ti4 133.1(11)
S5 O16 Ti4 136.1(10)
Ti4 O17 Ti6 103.7(8)
Ti5 O17 Ti4 150.9(10)
Ti5 O17 Ti6 105.1(8)
S4 O18 Ti5 131.6(15)
S5 O19 Ti5 138.5(11)
Ti1 O22 Ti7 159.2(10)
Ti7 O25 Ti8 154.1(10)
Ti7 O25 Ti12 103.2(8)
Ti8 O25 Ti12 102.5(7)
Ti7 O26 Ti12 101.3(8)
Ti11 O26 Ti7 157.0(10)
Ti11 O26 Ti12 101.3(8)
Ti2 O27 Ti8 161.7(10)
Ti8 O30 Ti12 102.7(8)
Ti9 O30 Ti8 154.9(10)
Ti9 O30 Ti12 102.3(8)
Ti3 O31 Ti9 161.6(9)
Ti9 O34 Ti12 102.2(7)
Ti10 O34 Ti9 154.6(9)
Ti10 O34 Ti12 102.9(7)
Ti4 O35 Ti10 162.4(10)
Ti10 O38 Ti11 154.2(10)
Ti10 O38 Ti12 103.4(8)
Ti11 O38 Ti12 102.1(8)
Ti5 O39 Ti11 156.9(10)
Ti6 O42 Ti12 178.4(10)
Ti13 O43 Ti7 158.3(10)
S8 O44 Ti13 136.4(11)
Ti13 O46 Ti14 155.6(11)
Ti13 O46 Ti18 99.2(8)
Ti14 O46 Ti18 100.8(7)
Ti13 O47 Ti18 102.1(8)
Ti17 O47 Ti13 152.6(10)
Ti17 O47 Ti18 104.9(10)
Ti14 O48 Ti8 157.0(11)
S6 O50 Ti14 137.6(12)
Ti14 O51 Ti15 148.0(10)
Ti14 O51 Ti18 106.0(9)
Ti15 O51 Ti18 105.5(8)
Ti15 O52 Ti9 158.8(10)
S6 O53 Ti15 136.0(11)
S7 O54 Ti15 136.0(9)
Ti15 O55 Ti18 105.0(8)
Ti16 O55 Ti15 147.3(10)
Ti16 O55 Ti18 107.2(8)
Ti16 O56 Ti10 155.8(11)
S7 O57 Ti16 139.2(12)
Ti16 O59 Ti17 152.8(10)
Ti16 O59 Ti18 100.4(7)
Ti17 O59 Ti18 100.0(8)
Ti17 O60 Ti11 160.4(11)
S8 O62 Ti17 134.0(13)
S10A O63 Ti13 137.1(18)
S10B O64 Ti14 145.5(16)
S9 O66 Ti16 139.4(12)
C2A N1A C14A 113(2)
C6A N1A C2A 111(2)
C6A N1A C14A 102(2)
C10A N1A C2A 108(3)
C10A N1A C6A 114(3)
C10A N1A C14A 109(3)
C3A C2A N1A 110(3)
C2A C3A C4A 106(3)
C5A C4A C3A 111(3)
N1A C6A C7A 113(3)
C8A C7A C6A 110(4)
C9A C8A C7A 116(4)
N1A C10A C11A 116(3)
C10A C11A C12A 107(3)
C11A C12A C13A 104(3)
N1A C14A C15A 113(3)
C16A C15A C14A 107(3)
C17A C16A C15A 110(3)
C2B N1B C6B 110(3)
C2B N1B C10B 104(3)
C2B N1B C14B 111(3)
C6B N1B C10B 113(3)
C14B N1B C6B 104(3)
C14B N1B C10B 115(3)
N1B C2B C3B 115(4)
C2B C3B C4B 116(5)
C3B C4B C5B 111(4)
C7B C6B N1B 115(3)
C6B C7B C8B 111(3)
C7B C8B C9B 112(3)
C11B C10B N1B 115(3)
C12B C11B C10B 109(3)
C11B C12B C13B 109(4)
C15B C14B N1B 118(4)
C14B C15B C16B 109(5)
C2C N1C C6C 111(3)
C2C N1C C14C 112(3)
C6C N1C C14C 104(2)
C10C N1C C2C 111(2)
C10C N1C C6C 110(3)
C10C N1C C14C 109(3)
N1C C2C C3C 120(3)
C4C C3C C2C 115(3)
C3C C4C C5C 115(4)
N1C C6C C7C 112(3)
C6C C7C C8C 111(3)
C9C C8C C7C 120(4)
C11C C10C N1C 121(3)
C10C C11C C12C 109(3)
C13C C12C C11C 108(3)
N1C C14C C15C 113(2)
C14C C15C C16C 108(2)
C17C C16C C15C 111(3)
C2D N1D C6D 115(3)
C2D N1D C10D 109(3)
C6D N1D C10D 111(3)
C14D N1D C2D 114(3)
C14D N1D C6D 101(3)
C14D N1D C10D 107(3)
N1D C2D C3D 112(3)
C4D C3D C2D 112(3)
C3D C4D C5D 112(4)
N1D C6D C7D 113(3)
C8D C7D C6D 117(4)
C9D C8D C7D 109(6)
C11D C10D N1D 118(3)
C10D C11D C12D 113(3)
C11D C12D C13D 116(4)
N1D C14D C15D 119(3)
C16D C15D C14D 116(3)
C15D C16D C17D 113(4)
C2E N1E C6E 107.6(19)
C2E N1E C14E 110(2)
C10E N1E C2E 109(2)
C10E N1E C6E 111(2)
C10E N1E C14E 114(2)
C14E N1E C6E 105(2)
N1E C2E C3E 118(2)
C4E C3E C2E 111(3)
C3E C4E C5E 111(3)
C7E C6E N1E 118(2)
C6E C7E C8E 112(3)
C9E C8E C7E 116(3)
N1E C10E C11E 116(3)
C10E C11E C12E 111(3)
C13E C12E C11E 116(3)
N1E C14E C15E 113(2)
C16E C15E C14E 111(3)
C15E C16E C17E 116(3)
C2F N1F C6F 111(3)
C2F N1F C10F 108(2)
C10F N1F C6F 109(3)
C13F N1F C2F 107(3)
C13F N1F C6F 105(2)
C13F N1F C10F 116(3)
C3F C2F N1F 115(3)
C2F C3F C4F 110(3)
C5F C4F C3F 111(4)
N1F C6F C7F 116(3)
C8F C7F C6F 106(3)
C7F C8F C9F 110(3)
C11F C10F N1F 114(2)
C10F C11F C12F 108(2)
C11F C12F C050 112(3)
N1F C13F C14F 115(3)
C15F C14F C13F 121(4)
C14F C15F C16F 113(4)

loop_
_geom_bond_atom_site_label_1
_geom_bond_atom_site_label_2
_geom_bond_distance
Ti1 Ti6 3.093(6)
Ti1 O1 2.20(3)
Ti1 O2 1.887(17)
Ti1 O3 2.10(2)
Ti1 O4 2.03(2)
Ti1 O5 1.867(16)
Ti1 O22 1.774(19)
Ti2 Ti6 3.123(7)
Ti2 O5 1.916(17)
Ti2 O0AA 2.185(18)
Ti2 O7 2.029(18)
Ti2 O8 2.026(17)
Ti2 O9 1.889(17)
Ti2 O27 1.746(17)
Ti3 Ti6 3.114(6)
Ti3 O9 1.907(16)
Ti3 O10 2.136(16)
Ti3 O11 2.086(17)
Ti3 O12 2.094(15)
Ti3 O13 1.879(16)
Ti3 O31 1.780(17)
Ti4 Ti6 3.130(7)
Ti4 O13 1.910(18)
Ti4 O14 2.210(18)
Ti4 O15 2.041(17)
Ti4 O16 2.023(17)
Ti4 O17 1.925(18)
Ti4 O35 1.749(18)
Ti5 Ti6 3.096(6)
Ti5 O2 1.894(17)
Ti5 O17 1.843(18)
Ti5 O18 2.18(2)
Ti5 O19 2.02(2)
Ti5 O20 2.056(18)
Ti5 O39 1.79(2)
Ti6 O2 2.159(15)
Ti6 O5 2.022(18)
Ti6 O9 2.041(16)
Ti6 O13 2.048(16)
Ti6 O17 2.054(18)
Ti6 O21 2.159(18)
Ti6 O42 1.751(16)
Ti7 Ti12 3.112(6)
Ti7 O22 1.907(19)
Ti7 O23 2.099(18)
Ti7 O24 2.13(2)
Ti7 O25 1.863(15)
Ti7 O26 1.873(18)
Ti7 O43 1.892(17)
Ti8 Ti12 3.118(7)
Ti8 O25 1.890(16)
Ti8 O27 1.916(17)
Ti8 O28 2.075(19)
Ti8 O29 2.106(19)
Ti8 O30 1.873(17)
Ti8 O48 1.863(16)
Ti9 Ti12 3.111(5)
Ti9 O30 1.873(17)
Ti9 O31 1.851(17)
Ti9 O32 2.110(17)
Ti9 O33 2.122(16)
Ti9 O34 1.883(16)
Ti9 O52 1.888(16)
Ti10 Ti12 3.123(7)
Ti10 O34 1.879(17)
Ti10 O35 1.918(18)
Ti10 O36 2.115(16)
Ti10 O37 2.113(18)
Ti10 O38 1.864(17)
Ti10 O56 1.852(18)
Ti11 Ti12 3.114(6)
Ti11 O26 1.873(19)
Ti11 O38 1.888(17)
Ti11 O39 1.886(19)
Ti11 O40 2.10(2)
Ti11 O41 2.098(16)
Ti11 O60 1.923(18)
Ti12 O02G 1.888(16)
Ti12 O25 2.103(17)
Ti12 O26 2.146(17)
Ti12 O30 2.115(17)
Ti12 O34 2.110(15)
Ti12 O38 2.111(17)
Ti12 O42 1.855(15)
Ti13 Ti18 3.071(7)
Ti13 O43 1.796(17)
Ti13 O44 2.041(18)
Ti13 O45 2.12(2)
Ti13 O46 1.895(16)
Ti13 O47 1.88(2)
Ti13 O63 2.13(2)
Ti14 Ti18 3.108(7)
Ti14 O46 1.899(17)
Ti14 O48 1.813(17)
Ti14 O49 2.09(2)
Ti14 O50 1.997(18)
Ti14 O51 1.842(19)
Ti14 O64 2.122(19)
Ti15 Ti18 3.164(6)
Ti15 O51 1.928(19)
Ti15 O52 1.763(16)
Ti15 O53 2.038(17)
Ti15 O54 2.032(16)
Ti15 O55 1.959(17)
Ti15 O65 2.191(18)
Ti16 Ti18 3.089(7)
Ti16 O55 1.807(19)
Ti16 O56 1.820(18)
Ti16 O57 2.048(18)
Ti16 O58 2.107(18)
Ti16 O59 1.880(18)
Ti16 O66 2.10(2)
Ti17 Ti18 3.115(7)
Ti17 O47 1.86(2)
Ti17 O59 1.929(17)
Ti17 O60 1.763(18)
Ti17 O61 2.09(2)
Ti17 O62 2.04(2)
Ti17 O67 2.18(2)
Ti18 O02G 1.727(16)
Ti18 O46 2.132(18)
Ti18 O47 2.070(17)
Ti18 O51 2.047(17)
Ti18 O55 2.028(17)
Ti18 O59 2.134(18)
Ti18 O68 2.181(18)
S1 O4 1.48(2)
S1 O7 1.51(2)
S1 O69 1.422(19)
S1 O70 1.46(2)
S2 O8 1.520(18)
S2 O11 1.47(2)
S2 O71 1.460(19)
S2 O72 1.475(19)
S3 O12 1.442(17)
S3 O15 1.50(2)
S3 O73 1.441(19)
S3 O74 1.478(19)
S4 O18 1.49(3)
S4 O77 1.57(8)
S4 O79 1.56(7)
S4 O78 1.52(3)
S5 O16 1.521(18)
S5 O19 1.492(19)
S5 O75 1.461(19)
S5 O76 1.450(19)
S6 O50 1.52(2)
S6 O53 1.468(18)
S6 O80 1.45(2)
S6 O81 1.459(19)
S7 O54 1.483(19)
S7 O57 1.49(2)
S7 O82 1.45(2)
S7 O83 1.453(17)
S8 O44 1.50(2)
S8 O62 1.50(2)
S8 O84 1.46(2)
S8 O85 1.477(19)
S9 O66 1.47(2)
S9 O86 1.50(2)
S9 O87 1.53(2)
S9 O88 1.58(2)
S10A O63 1.48(2)
S10A O89A 1.50(3)
S10A O90A 1.48(3)
S10A O91A 1.49(2)
S10B O64 1.46(2)
S10B O92B 1.49(3)
S10B O93B 1.50(3)
S10B O94B 1.51(2)
S10C O95C 1.49(3)
S10C O96C 1.49(2)
S10C O97C 1.49(3)
S10C O91C 1.49(2)
N1A C2A 1.55(4)
N1A C6A 1.51(4)
N1A C10A 1.48(4)
N1A C14A 1.55(4)
C2A C3A 1.53(5)
C3A C4A 1.57(4)
C4A C5A 1.51(5)
C6A C7A 1.55(5)
C7A C8A 1.54(6)
C8A C9A 1.49(6)
C10A C11A 1.56(5)
C11A C12A 1.57(5)
C12A C13A 1.60(5)
C14A C15A 1.58(4)
C15A C16A 1.53(5)
C16A C17A 1.48(5)
N1B C2B 1.47(5)
N1B C6B 1.53(4)
N1B C10B 1.56(4)
N1B C14B 1.51(5)
C2B C3B 1.48(6)
C3B C4B 1.58(6)
C4B C5B 1.80(9)
C6B C7B 1.46(5)
C7B C8B 1.57(5)
C8B C9B 1.60(5)
C10B C11B 1.52(5)
C11B C12B 1.48(5)
C12B C13B 1.55(5)
C14B C15B 1.51(3)
C15B C16B 1.60(8)
N1C C2C 1.51(4)
N1C C6C 1.52(4)
N1C C10C 1.47(4)
N1C C14C 1.53(4)
C2C C3C 1.50(4)
C3C C4C 1.42(5)
C4C C5C 1.58(6)
C6C C7C 1.52(5)
C7C C8C 1.56(6)
C8C C9C 1.40(6)
C10C C11C 1.43(5)
C11C C12C 1.57(5)
C12C C13C 1.55(6)
C14C C15C 1.55(4)
C15C C16C 1.59(4)
C16C C17C 1.46(4)
N1D C2D 1.48(4)
N1D C6D 1.50(5)
N1D C10D 1.55(5)
N1D C14D 1.45(4)
C2D C3D 1.57(5)
C3D C4D 1.39(5)
C4D C5D 1.58(6)
C6D C7D 1.52(4)
C7D C8D 1.52(4)
C8D C9D 1.50(4)
C10D C11D 1.46(5)
C11D C12D 1.49(5)
C12D C13D 1.56(6)
C14D C15D 1.57(6)
C15D C16D 1.54(5)
C16D C17D 1.55(6)
N1E C2E 1.49(3)
N1E C6E 1.58(4)
N1E C10E 1.49(4)
N1E C14E 1.53(3)
C2E C3E 1.53(4)
C3E C4E 1.48(4)
C4E C5E 1.52(4)
C6E C7E 1.45(4)
C7E C8E 1.50(4)
C8E C9E 1.50(4)
C10E C11E 1.51(4)
C11E C12E 1.55(5)
C12E C13E 1.49(5)
C14E C15E 1.54(4)
C15E C16E 1.46(4)
C16E C17E 1.50(4)
N1F C2F 1.52(4)
N1F C6F 1.53(5)
N1F C10F 1.53(4)
N1F C13F 1.51(4)
C2F C3F 1.51(5)
C3F C4F 1.63(5)
C4F C5F 1.41(6)
C6F C7F 1.59(5)
C7F C8F 1.51(5)
C8F C9F 1.59(5)
C10F C11F 1.50(4)
C11F C12F 1.54(5)
C12F C050 1.55(5)
C13F C14F 1.52(5)
C14F C15F 1.38(5)
C15F C16F 1.51(7)

loop_
_twin_individual_id
_twin_individual_mass_fraction_refined
1 0.906(2)
2 0.094(2)
